data_4109492
loop_
_publ_author_name
'Xiang-Jian Kong'
'Yan-Ping Ren'
'La-Sheng Long'
'Zhiping Zheng'
'Rong-Bin Huang'
'Lan-Sun Zheng'

_publ_section_title
;
 A Keplerate Magnetic Cluster Featuring an Icosidodecahedron of Ni(II)
 Ions Encapsulating a Dodecahedron of La(III) Ions
;
_journal_name_full 'Journal of the American Chemical Society'
_journal_page_first 7016
_journal_page_last 7017
_journal_paper_doi 10.1021/ja0726198
_journal_volume 129
_journal_year 2007
_chemical_formula_moiety 'C132 H204 La20 N36 Ni30 O216, 72 H2 O'
_chemical_formula_sum 'C132 H348 La20 N36 Ni30 O288'
_chemical_formula_weight 11587.96
_chemical_name_systematic
;
 ?
;
_space_group_IT_number 148
_symmetry_cell_setting trigonal
_symmetry_space_group_name_Hall '-R 3'
_symmetry_space_group_name_H-M 'R -3 :H'
_atom_sites_solution_hydrogens geom
_atom_sites_solution_primary direct
_atom_sites_solution_secondary difmap
_audit_creation_method SHELXL-97
_cell_angle_alpha 90.00
_cell_angle_beta 90.00
_cell_angle_gamma 120.00
_cell_formula_units_Z 3
_cell_length_a 29.927(3)
_cell_length_b 29.927(3)
_cell_length_c 39.912(8)
_cell_measurement_reflns_used 7941
_cell_measurement_temperature 123(2)
_cell_measurement_theta_max 27.25
_cell_measurement_theta_min 2.15
_cell_volume 30957(8)
_computing_cell_refinement 'SAINT (Bruker, 2001)'
_computing_data_collection 'SMART (Bruker, 2001)'
_computing_data_reduction SAINT
_computing_molecular_graphics SHELXTL
_computing_publication_material 'SHELXTL and local programs'
_computing_structure_refinement SHELXTL
_computing_structure_solution 'SHELXTL (Sheldrick, 2001)'
_diffrn_ambient_temperature 123(2)
_diffrn_measured_fraction_theta_full 0.991
_diffrn_measured_fraction_theta_max 0.991
_diffrn_measurement_device_type 'Bruker SMART 1K CCD diffractometer'
_diffrn_measurement_method 'thin-slice \w scans'
_diffrn_radiation_monochromator graphite
_diffrn_radiation_source 'sealed tube'
_diffrn_radiation_type MoK\a
_diffrn_radiation_wavelength 0.71073
_diffrn_reflns_av_R_equivalents 0.0533
_diffrn_reflns_av_sigmaI/netI 0.0385
_diffrn_reflns_limit_h_max 35
_diffrn_reflns_limit_h_min -35
_diffrn_reflns_limit_k_max 35
_diffrn_reflns_limit_k_min -35
_diffrn_reflns_limit_l_max 47
_diffrn_reflns_limit_l_min -47
_diffrn_reflns_number 73125
_diffrn_reflns_theta_full 25.00
_diffrn_reflns_theta_max 25.00
_diffrn_reflns_theta_min 1.53
_diffrn_standards_number 0
_exptl_absorpt_coefficient_mu 3.459
_exptl_absorpt_correction_T_max 0.3384
_exptl_absorpt_correction_T_min 0.3052
_exptl_absorpt_correction_type multi-scan
_exptl_crystal_colour green
_exptl_crystal_density_diffrn 1.865
_exptl_crystal_description block
_exptl_crystal_F_000 17028
_exptl_crystal_size_max 0.45
_exptl_crystal_size_mid 0.44
_exptl_crystal_size_min 0.40
_platon_squeeze_details
;
SQUEEZE removed 72 disordered water molecules per formula unit.  This value
is calculated based upon elemental analysis data.
;
_refine_diff_density_max 5.401
_refine_diff_density_min -2.565
_refine_diff_density_rms 0.167
_refine_ls_extinction_method none
_refine_ls_goodness_of_fit_ref 1.103
_refine_ls_hydrogen_treatment constr
_refine_ls_matrix_type full
_refine_ls_number_parameters 652
_refine_ls_number_reflns 12017
_refine_ls_number_restraints 661
_refine_ls_restrained_S_all 1.113
_refine_ls_R_factor_all 0.0573
_refine_ls_R_factor_gt 0.0498
_refine_ls_shift/su_max 0.002
_refine_ls_shift/su_mean 0.000
_refine_ls_structure_factor_coef Fsqd
_refine_ls_weighting_details 'calc w=1/[\s^2^(Fo^2^)+(0.0778P)^2^+306.3788P] where P=(Fo^2^+2Fc^2^)/3'
_refine_ls_weighting_scheme calc
_refine_ls_wR_factor_gt 0.1338
_refine_ls_wR_factor_ref 0.1375
_reflns_number_gt 10148
_reflns_number_total 12017
_reflns_threshold_expression I>2\s(I)
_cod_data_source_file ja0726198rom20070415_080811.cif
_cod_data_source_block squeeze
_cod_original_cell_volume 30958(8)
_cod_original_sg_symbol_H-M 'R -3'
_cod_database_code 4109492

loop_
_symmetry_equiv_pos_as_xyz
'x, y, z'
'-y, x-y, z'
'-x+y, -x, z'
'x+2/3, y+1/3, z+1/3'
'-y+2/3, x-y+1/3, z+1/3'
'-x+y+2/3, -x+1/3, z+1/3'
'x+1/3, y+2/3, z+2/3'
'-y+1/3, x-y+2/3, z+2/3'
'-x+y+1/3, -x+2/3, z+2/3'
'-x, -y, -z'
'y, -x+y, -z'
'x-y, x, -z'
'-x+2/3, -y+1/3, -z+1/3'
'y+2/3, -x+y+1/3, -z+1/3'
'x-y+2/3, x+1/3, -z+1/3'
'-x+1/3, -y+2/3, -z+2/3'
'y+1/3, -x+y+2/3, -z+2/3'
'x-y+1/3, x+2/3, -z+2/3'

loop_
_atom_site_label
_atom_site_type_symbol
_atom_site_fract_x
_atom_site_fract_y
_atom_site_fract_z
_atom_site_U_iso_or_equiv
_atom_site_adp_type
_atom_site_occupancy
_atom_site_symmetry_multiplicity
_atom_site_calc_flag
_atom_site_refinement_flags
La1 La 0.3333 0.6667 0.313124(19) 0.03405(18) Uani 1 3 d SU
La2 La 0.462084(14) 0.795390(15) 0.275116(9) 0.02576(12) Uani 1 1 d U
La3 La 0.533364(15) 0.739555(14) 0.211115(9) 0.02159(11) Uani 1 1 d U
La4 La 0.465389(15) 0.580752(15) 0.216783(9) 0.02713(12) Uani 1 1 d U
Ni1 Ni 0.42790(4) 0.77247(4) 0.36370(2) 0.0333(2) Uani 1 1 d U
Ni2 Ni 0.58645(3) 0.80583(3) 0.29242(2) 0.0254(2) Uani 1 1 d U
Ni3 Ni 0.65700(4) 0.82342(4) 0.17074(2) 0.0291(2) Uani 1 1 d U
Ni4 Ni 0.59468(3) 0.64889(3) 0.24459(2) 0.02338(19) Uani 1 1 d U
Ni10 Ni 0.42033(3) 0.48868(3) 0.28397(2) 0.0278(2) Uani 1 1 d U
O1 O 0.39840(17) 0.69476(17) 0.36370(11) 0.0272(10) Uani 1 1 d U
O2 O 0.3941(2) 0.6304(2) 0.39441(13) 0.0405(13) Uani 1 1 d U
O3 O 0.49003(19) 0.7828(2) 0.33612(12) 0.0373(12) Uani 1 1 d U
O4 O 0.57008(19) 0.7989(2) 0.34182(11) 0.0309(11) Uani 1 1 d U
O5 O 0.56019(17) 0.85706(18) 0.28499(11) 0.0251(9) Uani 1 1 d U
O6 O 0.58010(17) 0.93751(17) 0.29554(12) 0.0293(10) Uani 1 1 d U
O7 O 0.6132(2) 0.8131(2) 0.24478(10) 0.0301(10) Uani 1 1 d U
O8 O 0.6851(2) 0.8586(2) 0.21501(12) 0.0380(12) Uani 1 1 d U
O9 O 0.63401(19) 0.79106(18) 0.12395(11) 0.0303(10) Uani 1 1 d U
O10 O 0.6635(2) 0.7756(2) 0.07709(12) 0.0365(12) Uani 1 1 d U
O11 O 0.62028(18) 0.75000(19) 0.19042(12) 0.0308(10) Uani 1 1 d U
O12 O 0.63076(17) 0.68308(18) 0.19843(12) 0.0300(10) Uani 1 1 d U
O13 O 0.65385(18) 0.71034(19) 0.26737(13) 0.0338(11) Uani 1 1 d U
O14 O 0.7394(2) 0.7506(2) 0.27103(14) 0.0448(14) Uani 1 1 d U
O15 O 0.56361(19) 0.53215(19) 0.18213(12) 0.0330(11) Uani 1 1 d U
O16 O 0.55348(18) 0.58511(18) 0.21641(11) 0.0298(10) Uani 1 1 d U
O17 O 0.39497(18) 0.52589(17) 0.31472(11) 0.0271(10) Uani 1 1 d U
O18 O 0.3906(3) 0.5403(2) 0.36930(13) 0.0540(17) Uani 1 1 d U
O19 O 0.48616(18) 0.55807(19) 0.27375(11) 0.0306(10) Uani 1 1 d U
O20 O 0.56640(19) 0.6104(2) 0.29074(12) 0.0350(11) Uani 1 1 d U
O21 O 0.39282(18) 0.76228(17) 0.31859(11) 0.0296(10) Uani 1 1 d U
O22 O 0.4112(3) 0.6931(3) 0.2783(2) 0.087(2) Uani 1 1 d U
O23 O 0.51698(19) 0.75334(18) 0.27078(11) 0.0281(9) Uani 1 1 d U
O24 O 0.6153(2) 0.7573(2) 0.30318(12) 0.0367(12) Uani 1 1 d U
O25 O 0.53690(17) 0.66684(17) 0.24163(11) 0.0222(9) Uani 1 1 d U
O26 O 0.48185(19) 0.56193(17) 0.15872(11) 0.0294(10) Uani 1 1 d U
O27 O 0.38898(16) 0.51025(18) 0.24668(10) 0.0258(10) Uani 1 1 d U
O28 O 0.3555(3) 0.6243(3) 0.2464(2) 0.089(2) Uani 1 1 d DU
O29 O 0.4135(3) 0.6165(2) 0.25126(13) 0.0509(13) Uani 1 1 d DU
O30 O 0.4353(3) 0.6846(3) 0.22173(15) 0.0550(15) Uani 1 1 d DU
O31 O 0.46188(16) 0.64148(16) 0.12523(10) 0.0213(9) Uani 1 1 d DU
O32 O 0.49673(18) 0.71953(18) 0.15006(11) 0.0251(9) Uani 1 1 d DU
O33 O 0.49406(17) 0.65567(17) 0.17767(10) 0.0250(9) Uani 1 1 d DU
O34 O 0.4874(3) 0.6704(3) 0.30862(18) 0.094(3) Uani 1 1 d DU
O35 O 0.5551(3) 0.6826(3) 0.3463(2) 0.082(2) Uani 1 1 d DU
O36 O 0.4780(5) 0.6280(7) 0.3568(4) 0.205(8) Uani 1 1 d DU
N1 N 0.4704(2) 0.7683(3) 0.40360(14) 0.0420(16) Uani 1 1 d U
H1 H 0.4715 0.7899 0.4208 0.050 Uiso 1 1 calc R
N2 N 0.6554(2) 0.8742(2) 0.30027(14) 0.0312(12) Uani 1 1 d U
H2 H 0.6729 0.8698 0.3181 0.037 Uiso 1 1 calc R
N3 N 0.7156(2) 0.8062(3) 0.16111(15) 0.0346(13) Uani 1 1 d U
H3 H 0.7467 0.8324 0.1696 0.041 Uiso 1 1 calc R
N4 N 0.6462(2) 0.6223(2) 0.24442(15) 0.0315(12) Uani 1 1 d U
H4 H 0.6394 0.6012 0.2631 0.038 Uiso 1 1 calc R
N5 N 0.4619(3) 0.4912(3) 0.32653(15) 0.0385(14) Uani 1 1 d U
H5 H 0.4625 0.4605 0.3284 0.046 Uiso 1 1 calc R
N6 N 0.4827(2) 0.6710(2) 0.14986(15) 0.0335(12) Uani 1 1 d DU
C1 C 0.4096(3) 0.6773(3) 0.38886(16) 0.0312(15) Uani 1 1 d U
C2 C 0.4440(4) 0.7151(3) 0.4153(2) 0.052(2) Uani 1 1 d U
H2A H 0.4228 0.7122 0.4352 0.062 Uiso 1 1 calc R
H2B H 0.4700 0.7057 0.4224 0.062 Uiso 1 1 calc R
C3 C 0.5227(3) 0.7864(3) 0.39115(18) 0.0404(18) Uani 1 1 d U
H3A H 0.5348 0.7633 0.3998 0.048 Uiso 1 1 calc R
H3B H 0.5458 0.8213 0.4003 0.048 Uiso 1 1 calc R
C4 C 0.5278(3) 0.7889(2) 0.35308(16) 0.0240(13) Uani 1 1 d U
C5 C 0.5901(3) 0.9024(3) 0.29524(17) 0.0277(14) Uani 1 1 d U
C6 C 0.6419(3) 0.9137(3) 0.3093(2) 0.0389(17) Uani 1 1 d U
H6A H 0.6691 0.9476 0.3008 0.047 Uiso 1 1 calc R
H6B H 0.6412 0.9160 0.3340 0.047 Uiso 1 1 calc R
C7 C 0.6866(3) 0.8855(4) 0.2697(2) 0.061(3) Uani 1 1 d U
H7A H 0.7183 0.8843 0.2751 0.073 Uiso 1 1 calc R
H7B H 0.6974 0.9211 0.2624 0.073 Uiso 1 1 calc R
C8 C 0.6596(3) 0.8494(3) 0.24120(17) 0.0329(15) Uani 1 1 d U
C9 C 0.6682(3) 0.7894(2) 0.10678(18) 0.0313(15) Uani 1 1 d U
C10 C 0.7192(3) 0.8045(4) 0.12415(18) 0.0422(18) Uani 1 1 d U
H10A H 0.7302 0.7793 0.1181 0.051 Uiso 1 1 calc R
H10B H 0.7460 0.8388 0.1160 0.051 Uiso 1 1 calc R
C11 C 0.7016(3) 0.7590(3) 0.1784(2) 0.0410(18) Uani 1 1 d U
H11A H 0.7243 0.7674 0.1982 0.049 Uiso 1 1 calc R
H11B H 0.7090 0.7371 0.1634 0.049 Uiso 1 1 calc R
C12 C 0.6475(3) 0.7283(3) 0.18978(17) 0.0283(14) Uani 1 1 d U
C13 C 0.6977(3) 0.7137(3) 0.26376(19) 0.0351(16) Uani 1 1 d U
C14 C 0.6975(3) 0.6661(3) 0.24796(19) 0.0352(16) Uani 1 1 d U
H14A H 0.7141 0.6757 0.2256 0.042 Uiso 1 1 calc R
H14B H 0.7183 0.6562 0.2622 0.042 Uiso 1 1 calc R
C15 C 0.6359(3) 0.5907(3) 0.2147(2) 0.0329(16) Uani 1 1 d U
H15A H 0.6436 0.5628 0.2194 0.039 Uiso 1 1 calc R
H15B H 0.6588 0.6122 0.1963 0.039 Uiso 1 1 calc R
C16 C 0.5796(3) 0.5671(3) 0.20364(17) 0.0291(14) Uani 1 1 d U
C17 C 0.4045(3) 0.5237(3) 0.34638(17) 0.0303(15) Uani 1 1 d U
C18 C 0.4344(3) 0.4966(3) 0.35509(18) 0.0371(17) Uani 1 1 d U
H18A H 0.4596 0.5163 0.3729 0.045 Uiso 1 1 calc R
H18B H 0.4102 0.4619 0.3641 0.045 Uiso 1 1 calc R
C19 C 0.5159(3) 0.5355(4) 0.3231(2) 0.060(3) Uani 1 1 d U
H19A H 0.5397 0.5218 0.3203 0.072 Uiso 1 1 calc R
H19B H 0.5257 0.5560 0.3441 0.072 Uiso 1 1 calc R
C20 C 0.5227(3) 0.5708(3) 0.29376(17) 0.0318(15) Uani 1 1 d U
C21 C 0.5076(5) 0.6609(5) 0.3375(3) 0.073(3) Uani 1 1 d DU
C22 C 0.4081(4) 0.6476(6) 0.2411(3) 0.097(4) Uani 1 1 d DU

loop_
_atom_site_aniso_label
_atom_site_aniso_U_11
_atom_site_aniso_U_22
_atom_site_aniso_U_33
_atom_site_aniso_U_23
_atom_site_aniso_U_13
_atom_site_aniso_U_12
La1 0.0339(3) 0.0339(3) 0.0344(4) 0.000 0.000 0.01694(13)
La2 0.0179(2) 0.0316(2) 0.0183(2) -0.00685(15) -0.00058(14) 0.00524(16)
La3 0.0292(2) 0.0259(2) 0.01614(19) 0.00065(14) 0.00054(14) 0.01862(17)
La4 0.0249(2) 0.0249(2) 0.0180(2) 0.00432(15) -0.00462(15) 0.00226(16)
Ni1 0.0326(5) 0.0326(5) 0.0191(4) -0.0074(4) 0.0048(4) 0.0046(4)
Ni2 0.0300(5) 0.0341(5) 0.0181(4) -0.0042(3) -0.0054(3) 0.0206(4)
Ni3 0.0392(5) 0.0347(5) 0.0216(4) 0.0036(4) 0.0042(4) 0.0247(4)
Ni4 0.0203(4) 0.0254(4) 0.0249(4) -0.0017(3) -0.0034(3) 0.0118(4)
Ni10 0.0246(4) 0.0337(5) 0.0235(4) 0.0106(4) 0.0015(3) 0.0135(4)
O1 0.024(2) 0.026(2) 0.028(2) -0.0060(18) 0.0011(18) 0.010(2)
O2 0.053(3) 0.046(3) 0.033(3) -0.015(2) -0.021(2) 0.033(3)
O3 0.030(2) 0.045(3) 0.024(2) 0.004(2) 0.0070(19) 0.009(2)
O4 0.036(3) 0.046(3) 0.015(2) -0.003(2) -0.0015(19) 0.024(2)
O5 0.022(2) 0.030(2) 0.021(2) -0.0023(18) -0.0053(17) 0.0107(18)
O6 0.023(2) 0.020(2) 0.041(3) -0.001(2) -0.012(2) 0.007(2)
O7 0.044(3) 0.048(3) 0.011(2) 0.0008(18) -0.0006(18) 0.033(2)
O8 0.044(3) 0.057(3) 0.028(2) -0.002(2) 0.001(2) 0.037(3)
O9 0.037(3) 0.032(3) 0.026(2) 0.0025(19) 0.008(2) 0.020(2)
O10 0.035(3) 0.037(3) 0.032(3) -0.008(2) 0.010(2) 0.014(2)
O11 0.033(2) 0.041(3) 0.031(2) 0.008(2) 0.0071(19) 0.027(2)
O12 0.022(2) 0.030(2) 0.043(3) 0.003(2) 0.002(2) 0.016(2)
O13 0.025(2) 0.036(3) 0.038(3) -0.010(2) -0.009(2) 0.013(2)
O14 0.030(3) 0.040(3) 0.051(3) -0.012(3) -0.013(2) 0.008(2)
O15 0.033(3) 0.030(3) 0.031(3) -0.008(2) -0.004(2) 0.012(2)
O16 0.032(2) 0.029(2) 0.027(2) -0.0050(19) -0.0030(19) 0.014(2)
O17 0.032(3) 0.021(2) 0.026(2) -0.0022(18) -0.0066(19) 0.012(2)
O18 0.112(5) 0.057(4) 0.029(3) -0.016(3) -0.031(3) 0.069(4)
O19 0.029(2) 0.039(3) 0.018(2) 0.0039(19) -0.0051(18) 0.012(2)
O20 0.034(3) 0.040(3) 0.030(2) 0.005(2) -0.004(2) 0.018(2)
O21 0.031(2) 0.025(2) 0.020(2) -0.0039(18) 0.0055(18) 0.005(2)
O22 0.111(5) 0.050(3) 0.121(5) 0.034(3) 0.081(4) 0.056(3)
O23 0.041(2) 0.028(2) 0.023(2) 0.0016(18) -0.0019(18) 0.023(2)
O24 0.050(3) 0.047(3) 0.030(3) -0.009(2) -0.013(2) 0.036(3)
O25 0.025(2) 0.025(2) 0.022(2) 0.0015(17) -0.0021(17) 0.0171(18)
O26 0.036(3) 0.019(2) 0.021(2) 0.0058(17) -0.0002(19) 0.006(2)
O27 0.020(2) 0.034(2) 0.019(2) 0.0064(18) -0.0030(17) 0.0091(19)
O28 0.069(4) 0.087(6) 0.095(6) 0.011(5) -0.001(4) 0.027(4)
O29 0.072(3) 0.025(3) 0.028(3) -0.001(2) -0.012(2) 0.004(3)
O30 0.073(3) 0.070(4) 0.053(3) 0.037(3) 0.041(3) 0.059(3)
O31 0.018(2) 0.021(2) 0.015(2) 0.0000(17) 0.0019(16) 0.0027(18)
O32 0.032(2) 0.030(2) 0.022(2) -0.0016(18) -0.0018(18) 0.021(2)
O33 0.024(2) 0.028(2) 0.019(2) 0.0015(16) -0.0056(17) 0.0099(19)
O34 0.077(5) 0.095(6) 0.047(4) -0.019(4) -0.018(4) -0.004(4)
O35 0.066(4) 0.099(6) 0.071(5) 0.004(4) -0.011(4) 0.033(4)
O36 0.126(9) 0.30(2) 0.137(11) 0.113(12) 0.053(8) 0.068(10)
N1 0.033(3) 0.046(4) 0.019(3) -0.010(3) 0.002(2) -0.001(3)
N2 0.032(3) 0.041(3) 0.025(3) -0.008(2) -0.009(2) 0.021(3)
N3 0.039(3) 0.043(4) 0.029(3) 0.007(3) 0.010(2) 0.026(3)
N4 0.030(3) 0.038(3) 0.030(3) -0.003(2) -0.008(2) 0.019(3)
N5 0.042(4) 0.054(4) 0.028(3) 0.007(3) -0.006(3) 0.031(3)
N6 0.033(3) 0.043(3) 0.028(3) -0.004(2) -0.001(2) 0.021(3)
C1 0.033(4) 0.043(4) 0.017(3) -0.003(3) -0.003(3) 0.018(3)
C2 0.054(5) 0.039(4) 0.030(4) 0.004(3) 0.007(3) -0.002(4)
C3 0.032(4) 0.040(4) 0.025(3) 0.001(3) 0.003(3) 0.000(3)
C4 0.024(3) 0.020(3) 0.021(3) 0.002(3) -0.006(2) 0.006(3)
C5 0.027(3) 0.031(3) 0.023(3) 0.000(3) -0.008(3) 0.013(3)
C6 0.027(4) 0.033(4) 0.053(5) -0.011(3) -0.016(3) 0.013(3)
C7 0.032(4) 0.102(7) 0.024(4) -0.009(4) 0.004(3) 0.015(4)
C8 0.030(3) 0.055(4) 0.025(3) 0.003(3) 0.004(3) 0.030(3)
C9 0.041(4) 0.014(3) 0.037(4) 0.001(3) 0.007(3) 0.013(3)
C10 0.045(4) 0.061(5) 0.024(3) 0.002(3) 0.013(3) 0.029(4)
C11 0.035(4) 0.042(4) 0.049(4) 0.017(4) 0.012(3) 0.022(3)
C12 0.033(3) 0.032(3) 0.025(3) -0.004(3) -0.002(3) 0.019(3)
C13 0.026(3) 0.039(4) 0.037(4) -0.005(3) -0.009(3) 0.014(3)
C14 0.024(3) 0.041(4) 0.037(4) -0.001(3) -0.005(3) 0.014(3)
C15 0.023(3) 0.023(3) 0.053(4) -0.006(3) 0.002(3) 0.012(3)
C16 0.031(3) 0.023(3) 0.025(3) -0.002(3) -0.001(3) 0.007(3)
C17 0.046(4) 0.028(4) 0.021(3) 0.004(3) -0.014(3) 0.022(3)
C18 0.055(5) 0.044(4) 0.026(3) 0.014(3) 0.007(3) 0.036(4)
C19 0.032(4) 0.092(7) 0.043(5) 0.032(5) 0.001(3) 0.021(4)
C20 0.021(3) 0.047(4) 0.028(3) 0.007(3) -0.003(3) 0.018(3)
C21 0.080(6) 0.083(8) 0.069(6) 0.006(6) 0.017(5) 0.051(6)
C22 0.059(5) 0.148(10) 0.117(9) 0.085(8) 0.048(6) 0.078(6)

loop_
_atom_type_symbol
_atom_type_description
_atom_type_scat_dispersion_real
_atom_type_scat_dispersion_imag
_atom_type_scat_source
C C 0.0033 0.0016 'International Tables Vol C Tables 4.2.6.8 and 6.1.1.4'
H H 0.0000 0.0000 'International Tables Vol C Tables 4.2.6.8 and 6.1.1.4'
N N 0.0061 0.0033 'International Tables Vol C Tables 4.2.6.8 and 6.1.1.4'
O O 0.0106 0.0060 'International Tables Vol C Tables 4.2.6.8 and 6.1.1.4'
Ni Ni 0.3393 1.1124 'International Tables Vol C Tables 4.2.6.8 and 6.1.1.4'
La La -0.2871 2.4523 'International Tables Vol C Tables 4.2.6.8 and 6.1.1.4'

loop_
_geom_angle_atom_site_label_1
_geom_angle_atom_site_label_2
_geom_angle_atom_site_label_3
_geom_angle
_geom_angle_site_symmetry_1
_geom_angle_site_symmetry_3
O22 La1 O22 91.6(3) 2_665 .
O22 La1 O22 91.6(3) 2_665 3_565
O22 La1 O22 91.6(3) . 3_565
O22 La1 O21 66.8(2) 2_665 .
O22 La1 O21 70.6(2) . .
O22 La1 O21 150.8(3) 3_565 .
O22 La1 O21 150.8(3) 2_665 3_565
O22 La1 O21 66.77(19) . 3_565
O22 La1 O21 70.6(2) 3_565 3_565
O21 La1 O21 119.25(3) . 3_565
O22 La1 O21 70.6(2) 2_665 2_665
O22 La1 O21 150.8(3) . 2_665
O22 La1 O21 66.77(19) 3_565 2_665
O21 La1 O21 119.25(3) . 2_665
O21 La1 O21 119.25(3) 3_565 2_665
O22 La1 O1 130.2(2) 2_665 .
O22 La1 O1 84.3(3) . .
O22 La1 O1 138.0(2) 3_565 .
O21 La1 O1 65.17(15) . .
O21 La1 O1 69.39(14) 3_565 .
O21 La1 O1 124.89(14) 2_665 .
O22 La1 O1 138.0(2) 2_665 3_565
O22 La1 O1 130.2(2) . 3_565
O22 La1 O1 84.3(3) 3_565 3_565
O21 La1 O1 124.90(14) . 3_565
O21 La1 O1 65.17(15) 3_565 3_565
O21 La1 O1 69.39(14) 2_665 3_565
O1 La1 O1 67.60(16) . 3_565
O22 La1 O1 84.3(3) 2_665 2_665
O22 La1 O1 138.0(2) . 2_665
O22 La1 O1 130.2(2) 3_565 2_665
O21 La1 O1 69.40(14) . 2_665
O21 La1 O1 124.90(14) 3_565 2_665
O21 La1 O1 65.16(15) 2_665 2_665
O1 La1 O1 67.60(16) . 2_665
O1 La1 O1 67.60(16) 3_565 2_665
O22 La1 La2 121.4(2) 2_665 3_565
O22 La1 La2 69.75(16) . 3_565
O22 La1 La2 37.72(15) 3_565 3_565
O21 La1 La2 139.65(11) . 3_565
O21 La1 La2 34.14(10) 3_565 3_565
O21 La1 La2 99.27(12) 2_665 3_565
O1 La1 La2 103.53(10) . 3_565
O1 La1 La2 77.77(10) 3_565 3_565
O1 La1 La2 145.11(10) 2_665 3_565
O22 La1 La2 37.72(15) 2_665 2_665
O22 La1 La2 121.4(2) . 2_665
O22 La1 La2 69.75(16) 3_565 2_665
O21 La1 La2 99.27(12) . 2_665
O21 La1 La2 139.65(11) 3_565 2_665
O21 La1 La2 34.14(10) 2_665 2_665
O1 La1 La2 145.10(10) . 2_665
O1 La1 La2 103.53(10) 3_565 2_665
O1 La1 La2 77.77(10) 2_665 2_665
La2 La1 La2 107.376(13) 3_565 2_665
O22 La1 La2 69.74(16) 2_665 .
O22 La1 La2 37.72(15) . .
O22 La1 La2 121.4(2) 3_565 .
O21 La1 La2 34.14(10) . .
O21 La1 La2 99.27(12) 3_565 .
O21 La1 La2 139.65(11) 2_665 .
O1 La1 La2 77.77(10) . .
O1 La1 La2 145.11(10) 3_565 .
O1 La1 La2 103.53(10) 2_665 .
La2 La1 La2 107.378(13) 3_565 .
La2 La1 La2 107.377(12) 2_665 .
O27 La2 O21 120.76(15) 2_665 .
O27 La2 O23 119.82(15) 2_665 .
O21 La2 O23 117.88(16) . .
O27 La2 O29 69.98(18) 2_665 2_665
O21 La2 O29 71.21(17) . 2_665
O23 La2 O29 144.75(18) . 2_665
O27 La2 O17 65.65(14) 2_665 2_665
O21 La2 O17 69.38(14) . 2_665
O23 La2 O17 128.20(15) . 2_665
O29 La2 O17 87.04(18) 2_665 2_665
O27 La2 O28 104.5(2) 2_665 2_665
O21 La2 O28 72.0(2) . 2_665
O23 La2 O28 104.9(2) . 2_665
O29 La2 O28 42.6(2) 2_665 2_665
O17 La2 O28 124.3(2) 2_665 2_665
O27 La2 O5 70.39(14) 2_665 .
O21 La2 O5 126.51(14) . .
O23 La2 O5 65.12(15) . .
O29 La2 O5 139.86(19) 2_665 .
O17 La2 O5 71.10(14) 2_665 .
O28 La2 O5 161.2(2) 2_665 .
O27 La2 O22 153.3(2) 2_665 .
O21 La2 O22 68.01(17) . .
O23 La2 O22 64.5(2) . .
O29 La2 O22 92.1(3) 2_665 .
O17 La2 O22 135.14(19) 2_665 .
O28 La2 O22 51.8(3) 2_665 .
O5 La2 O22 127.2(2) . .
O27 La2 O3 126.29(15) 2_665 .
O21 La2 O3 64.25(16) . .
O23 La2 O3 70.31(16) . .
O29 La2 O3 134.41(16) 2_665 .
O17 La2 O3 69.07(16) 2_665 .
O28 La2 O3 124.5(2) 2_665 .
O5 La2 O3 68.83(14) . .
O22 La2 O3 80.4(2) . .
O27 La2 O31 66.78(13) 2_665 15
O21 La2 O31 147.04(14) . 15
O23 La2 O31 71.97(13) . 15
O29 La2 O31 83.83(14) 2_665 15
O17 La2 O31 131.82(13) 2_665 15
O28 La2 O31 75.1(2) 2_665 15
O5 La2 O31 86.44(13) . 15
O22 La2 O31 92.49(19) . 15
O3 La2 O31 140.94(15) . 15
O27 La2 Ni10 32.98(10) 2_665 2_665
O21 La2 Ni10 99.78(11) . 2_665
O23 La2 Ni10 124.91(11) . 2_665
O29 La2 Ni10 82.76(16) 2_665 2_665
O17 La2 Ni10 33.87(10) 2_665 2_665
O28 La2 Ni10 125.10(19) 2_665 2_665
O5 La2 Ni10 60.20(10) . 2_665
O22 La2 Ni10 167.77(14) . 2_665
O3 La2 Ni10 95.25(12) . 2_665
O31 La2 Ni10 97.97(9) 15 2_665
O27 La2 La1 142.38(11) 2_665 .
O21 La2 La1 34.37(10) . .
O23 La2 La1 95.51(11) . .
O29 La2 La1 73.61(15) 2_665 .
O17 La2 La1 103.72(10) 2_665 .
O28 La2 La1 49.7(2) 2_665 .
O5 La2 La1 143.13(10) . .
O22 La2 La1 34.82(13) . .
O3 La2 La1 75.23(11) . .
O31 La2 La1 118.50(9) 15 .
Ni10 La2 La1 133.038(19) 2_665 .
O26 La3 O23 119.73(15) 15 .
O26 La3 O25 141.13(15) 15 .
O23 La3 O25 77.35(14) . .
O26 La3 O33 111.07(14) 15 .
O23 La3 O33 128.81(15) . .
O25 La3 O33 66.70(14) . .
O26 La3 O30 133.10(17) 15 .
O23 La3 O30 72.28(19) . .
O25 La3 O30 84.03(15) . .
O33 La3 O30 68.95(18) . .
O26 La3 O11 63.66(15) 15 .
O23 La3 O11 123.32(16) . .
O25 La3 O11 77.72(14) . .
O33 La3 O11 83.87(15) . .
O30 La3 O11 151.65(18) . .
O26 La3 O32 70.54(15) 15 .
O23 La3 O32 145.96(15) . .
O25 La3 O32 116.25(14) . .
O33 La3 O32 49.70(14) . .
O30 La3 O32 78.13(18) . .
O11 La3 O32 90.64(14) . .
O26 La3 O31 72.50(14) 15 15
O23 La3 O31 74.50(13) . 15
O25 La3 O31 144.97(13) . 15
O33 La3 O31 117.78(14) . 15
O30 La3 O31 67.88(15) . 15
O11 La3 O31 135.88(14) . 15
O32 La3 O31 79.09(13) . 15
O26 La3 O7 69.01(15) 15 .
O23 La3 O7 63.48(15) . .
O25 La3 O7 93.52(14) . .
O33 La3 O7 149.09(14) . .
O30 La3 O7 135.05(18) . .
O11 La3 O7 68.28(15) . .
O32 La3 O7 139.38(14) . .
O31 La3 O7 92.21(14) 15 .
O26 La3 N6 91.12(16) 15 .
O23 La3 N6 142.82(16) . .
O25 La3 N6 91.56(15) . .
O33 La3 N6 24.90(15) . .
O30 La3 N6 71.32(18) . .
O11 La3 N6 87.55(16) . .
O32 La3 N6 24.82(15) . .
O31 La3 N6 98.39(15) 15 .
O7 La3 N6 153.54(15) . .
O26 La3 La4 34.81(11) 15 15
O23 La3 La4 143.11(10) . 15
O25 La3 La4 139.50(10) . 15
O33 La3 La4 80.76(10) . 15
O30 La3 La4 106.79(13) . 15
O11 La3 La4 75.37(10) . 15
O32 La3 La4 35.76(10) . 15
O31 La3 La4 71.48(9) 15 15
O7 La3 La4 103.80(10) . 15
N6 La3 La4 57.80(12) . 15
O26 La3 La4 143.28(10) 15 .
O23 La3 La4 96.48(10) . .
O25 La3 La4 36.60(10) . .
O33 La3 La4 34.76(10) . .
O30 La3 La4 60.61(12) . .
O11 La3 La4 92.48(11) . .
O32 La3 La4 83.03(10) . .
O31 La3 La4 127.85(10) 15 .
O7 La3 La4 130.10(10) . .
N6 La3 La4 58.62(12) . .
La4 La3 La4 115.515(11) 15 .
O32 La4 O26 72.55(15) 14_455 .
O32 La4 O33 77.27(14) 14_455 .
O26 La4 O33 66.73(15) . .
O32 La4 O27 70.97(14) 14_455 .
O26 La4 O27 116.93(15) . .
O33 La4 O27 144.12(14) . .
O32 La4 O19 136.57(15) 14_455 .
O26 La4 O19 132.09(16) . .
O33 La4 O19 141.04(15) . .
O27 La4 O19 65.83(14) . .
O32 La4 O16 144.21(14) 14_455 .
O26 La4 O16 72.11(15) . .
O33 La4 O16 93.86(15) . .
O27 La4 O16 121.72(15) . .
O19 La4 O16 68.71(15) . .
O32 La4 O25 133.76(13) 14_455 .
O26 La4 O25 115.04(14) . .
O33 La4 O25 66.72(13) . .
O27 La4 O25 127.47(14) . .
O19 La4 O25 74.43(14) . .
O16 La4 O25 68.61(14) . .
O32 La4 O9 93.16(14) 14_455 14_455
O26 La4 O9 65.54(14) . 14_455
O33 La4 O9 132.00(15) . 14_455
O27 La4 O9 67.15(15) . 14_455
O19 La4 O9 74.40(15) . 14_455
O16 La4 O9 67.02(15) . 14_455
O25 La4 O9 132.45(14) . 14_455
O32 La4 O29 74.75(16) 14_455 .
O26 La4 O29 142.32(17) . .
O33 La4 O29 88.30(16) . .
O27 La4 O29 67.83(16) . .
O19 La4 O29 85.09(17) . .
O16 La4 O29 140.34(16) . .
O25 La4 O29 76.13(15) . .
O9 La4 O29 134.89(16) 14_455 .
O32 La4 Ni4 160.99(10) 14_455 .
O26 La4 Ni4 98.02(11) . .
O33 La4 Ni4 83.86(10) . .
O27 La4 Ni4 127.70(10) . .
O19 La4 Ni4 61.87(11) . .
O16 La4 Ni4 34.28(10) . .
O25 La4 Ni4 35.14(9) . .
O9 La4 Ni4 97.87(11) 14_455 .
O29 La4 Ni4 107.20(12) . .
O32 La4 Ni10 103.73(10) 14_455 .
O26 La4 Ni10 124.20(10) . .
O33 La4 Ni10 168.97(11) . .
O27 La4 Ni10 33.24(10) . .
O19 La4 Ni10 34.27(11) . .
O16 La4 Ni10 91.45(11) . .
O25 La4 Ni10 106.52(9) . .
O9 La4 Ni10 59.02(10) 14_455 .
O29 La4 Ni10 81.46(12) . .
Ni4 La4 Ni10 95.22(2) . .
O32 La4 Ni3 87.91(10) 14_455 14_455
O26 La4 Ni3 32.48(11) . 14_455
O33 La4 Ni3 97.75(11) . 14_455
O27 La4 Ni3 97.33(11) . 14_455
O19 La4 Ni3 101.45(12) . 14_455
O16 La4 Ni3 58.62(10) . 14_455
O25 La4 Ni3 123.81(10) . 14_455
O9 La4 Ni3 34.38(10) 14_455 14_455
O29 La4 Ni3 159.96(12) . 14_455
Ni4 La4 Ni3 92.48(2) . 14_455
Ni10 La4 Ni3 93.26(2) . 14_455
O21 Ni1 O1 86.09(19) . .
O21 Ni1 O18 100.3(2) . 2_665
O1 Ni1 O18 173.4(2) . 2_665
O21 Ni1 O2 99.7(2) . 2_665
O1 Ni1 O2 89.9(2) . 2_665
O18 Ni1 O2 87.8(2) 2_665 2_665
O21 Ni1 O3 84.7(2) . .
O1 Ni1 O3 90.8(2) . .
O18 Ni1 O3 91.0(2) 2_665 .
O2 Ni1 O3 175.5(2) 2_665 .
O21 Ni1 N1 163.0(2) . .
O1 Ni1 N1 82.0(2) . .
O18 Ni1 N1 92.0(3) 2_665 .
O2 Ni1 N1 92.4(2) 2_665 .
O3 Ni1 N1 83.3(2) . .
O4 Ni2 O7 171.1(2) . .
O4 Ni2 O5 93.09(19) . .
O7 Ni2 O5 93.57(18) . .
O4 Ni2 O23 103.3(2) . .
O7 Ni2 O23 83.3(2) . .
O5 Ni2 O23 83.83(17) . .
O4 Ni2 O24 83.7(2) . .
O7 Ni2 O24 89.38(19) . .
O5 Ni2 O24 175.73(18) . .
O23 Ni2 O24 99.6(2) . .
O4 Ni2 N2 91.4(2) . .
O7 Ni2 N2 83.8(2) . .
O5 Ni2 N2 81.3(2) . .
O23 Ni2 N2 159.6(2) . .
O24 Ni2 N2 95.9(2) . .
O26 Ni3 O8 97.8(2) 15 .
O26 Ni3 O9 85.90(19) 15 .
O8 Ni3 O9 175.5(2) . .
O26 Ni3 O11 82.63(19) 15 .
O8 Ni3 O11 94.8(2) . .
O9 Ni3 O11 88.25(19) . .
O26 Ni3 O15 100.97(19) 15 15
O8 Ni3 O15 84.4(2) . 15
O9 Ni3 O15 92.28(19) . 15
O11 Ni3 O15 176.38(19) . 15
O26 Ni3 N3 160.5(2) 15 .
O8 Ni3 N3 96.2(2) . .
O9 Ni3 N3 80.9(2) . .
O11 Ni3 N3 82.7(2) . .
O15 Ni3 N3 93.8(2) 15 .
O26 Ni3 La4 41.94(13) 15 15
O8 Ni3 La4 136.98(14) . 15
O9 Ni3 La4 45.85(14) . 15
O11 Ni3 La4 93.72(14) . 15
O15 Ni3 La4 89.21(14) 15 15
N3 Ni3 La4 126.75(18) . 15
O16 Ni4 O13 162.5(2) . .
O16 Ni4 O25 91.10(19) . .
O13 Ni4 O25 104.89(19) . .
O16 Ni4 N4 81.6(2) . .
O13 Ni4 N4 82.4(2) . .
O25 Ni4 N4 172.7(2) . .
O16 Ni4 O20 94.7(2) . .
O13 Ni4 O20 91.9(2) . .
O25 Ni4 O20 91.86(18) . .
N4 Ni4 O20 88.0(2) . .
O16 Ni4 O12 83.98(19) . .
O13 Ni4 O12 87.1(2) . .
O25 Ni4 O12 96.65(17) . .
N4 Ni4 O12 83.4(2) . .
O20 Ni4 O12 171.40(19) . .
O16 Ni4 La4 45.90(14) . .
O13 Ni4 La4 151.05(14) . .
O25 Ni4 La4 46.41(12) . .
N4 Ni4 La4 126.30(17) . .
O20 Ni4 La4 86.25(14) . .
O12 Ni4 La4 98.74(13) . .
O27 Ni10 O6 98.47(19) . 3_565
O27 Ni10 O17 84.85(19) . .
O6 Ni10 O17 90.39(19) 3_565 .
O27 Ni10 O10 98.66(19) . 14_455
O6 Ni10 O10 84.8(2) 3_565 14_455
O17 Ni10 O10 174.43(19) . 14_455
O27 Ni10 O19 84.01(18) . .
O6 Ni10 O19 177.51(19) 3_565 .
O17 Ni10 O19 89.90(19) . .
O10 Ni10 O19 94.8(2) 14_455 .
O27 Ni10 N5 161.6(2) . .
O6 Ni10 N5 94.9(2) 3_565 .
O17 Ni10 N5 82.4(2) . .
O10 Ni10 N5 95.1(2) 14_455 .
O19 Ni10 N5 82.7(2) . .
O27 Ni10 La4 42.61(12) . .
O6 Ni10 La4 138.62(14) 3_565 .
O17 Ni10 La4 97.46(13) . .
O10 Ni10 La4 88.02(13) 14_455 .
O19 Ni10 La4 43.74(12) . .
N5 Ni10 La4 126.36(19) . .
O27 Ni10 La2 41.61(13) . 3_565
O6 Ni10 La2 86.73(13) 3_565 3_565
O17 Ni10 La2 44.95(13) . 3_565
O10 Ni10 La2 137.25(14) 14_455 3_565
O19 Ni10 La2 95.21(14) . 3_565
N5 Ni10 La2 127.36(19) . 3_565
La4 Ni10 La2 71.519(18) . 3_565
C1 O1 Ni1 115.0(4) . .
C1 O1 La1 142.3(5) . .
Ni1 O1 La1 101.20(19) . .
C1 O2 Ni1 123.6(4) . 3_565
C4 O3 Ni1 114.7(4) . .
C4 O3 La2 143.1(4) . .
Ni1 O3 La2 100.8(2) . .
C4 O4 Ni2 123.3(4) . .
C5 O5 Ni2 114.9(4) . .
C5 O5 La2 139.0(4) . .
Ni2 O5 La2 102.04(18) . .
C5 O6 Ni10 126.5(4) . 2_665
C8 O7 Ni2 113.6(4) . .
C8 O7 La3 142.5(4) . .
Ni2 O7 La3 103.9(2) . .
C8 O8 Ni3 124.9(5) . .
C9 O9 Ni3 115.3(5) . .
C9 O9 La4 140.3(5) . 15
Ni3 O9 La4 99.77(18) . 15
C9 O10 Ni10 123.7(5) . 15
C12 O11 Ni3 113.6(4) . .
C12 O11 La3 143.6(4) . .
Ni3 O11 La3 102.59(18) . .
C12 O12 Ni4 127.0(4) . .
C13 O13 Ni4 114.9(5) . .
C16 O15 Ni3 121.7(5) . 14_455
C16 O16 Ni4 114.4(4) . .
C16 O16 La4 145.2(4) . .
Ni4 O16 La4 99.82(19) . .
C17 O17 Ni10 113.9(4) . .
C17 O17 La2 141.9(5) . 3_565
Ni10 O17 La2 101.19(17) . 3_565
C17 O18 Ni1 124.1(4) . 3_565
C20 O19 Ni10 115.5(4) . .
C20 O19 La4 141.7(5) . .
Ni10 O19 La4 101.99(18) . .
C20 O20 Ni4 122.8(4) . .
Ni1 O21 La2 107.0(2) . .
Ni1 O21 La1 105.48(19) . .
La2 O21 La1 111.49(17) . .
La1 O22 La2 107.5(2) . .
Ni2 O23 La3 108.5(2) . .
Ni2 O23 La2 104.50(18) . .
La3 O23 La2 112.12(17) . .
Ni4 O25 La3 130.7(2) . .
Ni4 O25 La4 98.45(16) . .
La3 O25 La4 107.54(15) . .
Ni3 O26 La3 108.27(19) 14_455 14_455
Ni3 O26 La4 105.58(18) 14_455 .
La3 O26 La4 110.47(19) 14_455 .
Ni10 O27 La2 105.41(18) . 3_565
Ni10 O27 La4 104.16(17) . .
La2 O27 La4 114.84(18) 3_565 .
C22 O28 La2 103.4(7) . 3_565
C22 O29 La2 116.5(7) . 3_565
C22 O29 La4 120.8(7) . .
La2 O29 La4 106.9(2) 3_565 .
C22 O30 La3 133.7(6) . .
N6 O31 La3 130.5(4) . 14_455
N6 O31 La2 129.0(4) . 14_455
La3 O31 La2 100.57(13) 14_455 14_455
N6 O32 La4 139.0(4) . 15
N6 O32 La3 97.3(3) . .
La4 O32 La3 106.38(17) 15 .
N6 O33 La4 144.0(4) . .
N6 O33 La3 99.9(4) . .
La4 O33 La3 109.73(16) . .
C2 N1 C3 114.2(8) . .
C2 N1 Ni1 107.3(5) . .
C3 N1 Ni1 106.9(4) . .
C2 N1 H1 109.4 . .
C3 N1 H1 109.4 . .
Ni1 N1 H1 109.4 . .
C7 N2 C6 114.6(7) . .
C7 N2 Ni2 107.8(5) . .
C6 N2 Ni2 107.0(4) . .
C7 N2 H2 109.1 . .
C6 N2 H2 109.1 . .
Ni2 N2 H2 109.1 . .
C11 N3 C10 115.8(7) . .
C11 N3 Ni3 106.7(5) . .
C10 N3 Ni3 106.0(5) . .
C11 N3 H3 109.4 . .
C10 N3 H3 109.4 . .
Ni3 N3 H3 109.4 . .
C14 N4 C15 117.0(6) . .
C14 N4 Ni4 108.2(5) . .
C15 N4 Ni4 107.3(4) . .
C14 N4 H4 108.0 . .
C15 N4 H4 108.0 . .
Ni4 N4 H4 108.0 . .
C18 N5 C19 113.0(7) . .
C18 N5 Ni10 106.4(5) . .
C19 N5 Ni10 108.6(5) . .
C18 N5 H5 109.6 . .
C19 N5 H5 109.6 . .
Ni10 N5 H5 109.6 . .
O31 N6 O32 124.1(6) . .
O31 N6 O33 122.8(6) . .
O32 N6 O33 113.1(5) . .
O31 N6 La3 178.0(5) . .
O32 N6 La3 57.9(3) . .
O33 N6 La3 55.2(3) . .
O1 C1 O2 125.5(6) . .
O1 C1 C2 118.3(7) . .
O2 C1 C2 116.3(6) . .
N1 C2 C1 112.8(7) . .
N1 C2 H2A 109.0 . .
C1 C2 H2A 109.0 . .
N1 C2 H2B 109.0 . .
C1 C2 H2B 109.0 . .
H2A C2 H2B 107.8 . .
N1 C3 C4 114.8(6) . .
N1 C3 H3A 108.6 . .
C4 C3 H3A 108.6 . .
N1 C3 H3B 108.6 . .
C4 C3 H3B 108.6 . .
H3A C3 H3B 107.6 . .
O4 C4 O3 125.6(6) . .
O4 C4 C3 116.2(6) . .
O3 C4 C3 118.1(6) . .
O6 C5 O5 125.2(6) . .
O6 C5 C6 117.7(6) . .
O5 C5 C6 117.1(6) . .
N2 C6 C5 112.9(6) . .
N2 C6 H6A 109.0 . .
C5 C6 H6A 109.0 . .
N2 C6 H6B 109.0 . .
C5 C6 H6B 109.0 . .
H6A C6 H6B 107.8 . .
N2 C7 C8 114.4(7) . .
N2 C7 H7A 108.7 . .
C8 C7 H7A 108.7 . .
N2 C7 H7B 108.7 . .
C8 C7 H7B 108.7 . .
H7A C7 H7B 107.6 . .
O8 C8 O7 124.9(7) . .
O8 C8 C7 115.4(7) . .
O7 C8 C7 119.7(6) . .
O10 C9 O9 125.3(7) . .
O10 C9 C10 117.6(6) . .
O9 C9 C10 117.1(6) . .
N3 C10 C9 112.5(6) . .
N3 C10 H10A 109.1 . .
C9 C10 H10A 109.1 . .
N3 C10 H10B 109.1 . .
C9 C10 H10B 109.1 . .
H10A C10 H10B 107.8 . .
N3 C11 C12 116.8(6) . .
N3 C11 H11A 108.1 . .
C12 C11 H11A 108.1 . .
N3 C11 H11B 108.1 . .
C12 C11 H11B 108.1 . .
H11A C11 H11B 107.3 . .
O12 C12 O11 122.7(7) . .
O12 C12 C11 119.2(6) . .
O11 C12 C11 118.1(6) . .
O14 C13 O13 126.5(7) . .
O14 C13 C14 117.3(7) . .
O13 C13 C14 116.2(6) . .
N4 C14 C13 112.7(6) . .
N4 C14 H14A 109.1 . .
C13 C14 H14A 109.1 . .
N4 C14 H14B 109.1 . .
C13 C14 H14B 109.1 . .
H14A C14 H14B 107.8 . .
N4 C15 C16 111.3(6) . .
N4 C15 H15A 109.4 . .
C16 C15 H15A 109.4 . .
N4 C15 H15B 109.4 . .
C16 C15 H15B 109.4 . .
H15A C15 H15B 108.0 . .
O15 C16 O16 125.2(7) . .
O15 C16 C15 117.2(6) . .
O16 C16 C15 117.6(6) . .
O18 C17 O17 125.7(6) . .
O18 C17 C18 117.6(6) . .
O17 C17 C18 116.8(6) . .
N5 C18 C17 113.3(6) . .
N5 C18 H18A 108.9 . .
C17 C18 H18A 108.9 . .
N5 C18 H18B 108.9 . .
C17 C18 H18B 108.9 . .
H18A C18 H18B 107.7 . .
N5 C19 C20 113.2(6) . .
N5 C19 H19A 108.9 . .
C20 C19 H19A 108.9 . .
N5 C19 H19B 108.9 . .
C20 C19 H19B 108.9 . .
H19A C19 H19B 107.7 . .
O19 C20 O20 124.4(6) . .
O19 C20 C19 119.2(7) . .
O20 C20 C19 116.3(6) . .
O36 C21 O35 114.4(13) . .
O36 C21 O34 118.2(13) . .
O35 C21 O34 127.4(11) . .
O29 C22 O30 131.7(10) . .
O29 C22 O28 97.4(10) . .
O30 C22 O28 127.7(9) . .

loop_
_geom_bond_atom_site_label_1
_geom_bond_atom_site_label_2
_geom_bond_distance
_geom_bond_site_symmetry_2
La1 O22 2.479(6) 2_665
La1 O22 2.479(6) .
La1 O22 2.479(6) 3_565
La1 O21 2.512(5) .
La1 O21 2.512(4) 3_565
La1 O21 2.512(4) 2_665
La1 O1 2.633(5) .
La1 O1 2.633(5) 3_565
La1 O1 2.634(5) 2_665
La1 La2 4.1405(6) 3_565
La1 La2 4.1406(6) 2_665
La1 La2 4.1406(6) .
La2 O27 2.476(5) 2_665
La2 O21 2.497(4) .
La2 O23 2.526(5) .
La2 O29 2.560(6) 2_665
La2 O17 2.588(4) 2_665
La2 O28 2.591(9) 2_665
La2 O5 2.601(4) .
La2 O22 2.655(7) .
La2 O3 2.662(5) .
La2 O31 2.778(4) 15
La2 Ni10 3.5937(10) 2_665
La3 O26 2.485(5) 15
La3 O23 2.507(5) .
La3 O25 2.542(4) .
La3 O33 2.552(4) .
La3 O30 2.582(6) .
La3 O11 2.595(5) .
La3 O32 2.616(4) .
La3 O31 2.649(4) 15
La3 O7 2.664(5) .
La3 N6 3.062(6) .
La3 La4 4.0886(9) 15
La3 La4 4.1362(7) .
La4 O32 2.491(5) 14_455
La4 O26 2.492(5) .
La4 O33 2.505(4) .
La4 O27 2.506(4) .
La4 O19 2.537(4) .
La4 O16 2.574(5) .
La4 O25 2.586(4) .
La4 O9 2.614(5) 14_455
La4 O29 2.666(7) .
La4 Ni4 3.5315(10) .
La4 Ni10 3.5896(10) .
La4 Ni3 3.5904(11) 14_455
Ni1 O21 2.029(5) .
Ni1 O1 2.033(5) .
Ni1 O18 2.039(6) 2_665
Ni1 O2 2.039(5) 2_665
Ni1 O3 2.047(5) .
Ni1 N1 2.081(7) .
Ni2 O4 2.017(4) .
Ni2 O7 2.032(4) .
Ni2 O5 2.064(5) .
Ni2 O23 2.067(5) .
Ni2 O24 2.072(5) .
Ni2 N2 2.078(6) .
Ni3 O26 2.002(5) 15
Ni3 O8 2.013(5) .
Ni3 O9 2.057(5) .
Ni3 O11 2.059(5) .
Ni3 O15 2.063(5) 15
Ni3 N3 2.096(6) .
Ni3 La4 3.5906(11) 15
Ni4 O16 2.019(5) .
Ni4 O13 2.022(5) .
Ni4 O25 2.055(4) .
Ni4 N4 2.058(6) .
Ni4 O20 2.112(5) .
Ni4 O12 2.122(5) .
Ni10 O27 2.029(4) .
Ni10 O6 2.030(5) 3_565
Ni10 O17 2.042(5) .
Ni10 O10 2.045(5) 14_455
Ni10 O19 2.066(5) .
Ni10 N5 2.084(6) .
Ni10 La2 3.5939(10) 3_565
O1 C1 1.252(8) .
O2 C1 1.259(9) .
O2 Ni1 2.039(5) 3_565
O3 C4 1.250(8) .
O4 C4 1.230(8) .
O5 C5 1.262(8) .
O6 C5 1.230(8) .
O6 Ni10 2.030(5) 2_665
O7 C8 1.273(9) .
O8 C8 1.242(8) .
O9 C9 1.253(9) .
O9 La4 2.614(5) 15
O10 C9 1.239(8) .
O10 Ni10 2.045(5) 15
O11 C12 1.273(8) .
O12 C12 1.234(8) .
O13 C13 1.271(9) .
O14 C13 1.218(9) .
O15 C16 1.250(8) .
O15 Ni3 2.063(5) 14_455
O16 C16 1.258(9) .
O17 C17 1.304(8) .
O17 La2 2.588(4) 3_565
O18 C17 1.210(9) .
O18 Ni1 2.039(6) 3_565
O19 C20 1.251(8) .
O20 C20 1.256(9) .
O26 Ni3 2.001(5) 14_455
O26 La3 2.485(5) 14_455
O27 La2 2.476(5) 3_565
O28 C22 1.381(13) .
O28 La2 2.591(9) 3_565
O29 C22 1.099(12) .
O29 La2 2.560(6) 3_565
O30 C22 1.260(12) .
O31 N6 1.258(7) .
O31 La3 2.649(4) 14_455
O31 La2 2.778(4) 14_455
O32 N6 1.296(8) .
O32 La4 2.490(5) 15
O33 N6 1.309(7) .
O34 C21 1.396(15) .
O35 C21 1.281(14) .
O36 C21 1.215(16) .
N1 C2 1.457(11) .
N1 C3 1.463(10) .
N1 H1 0.9300 .
N2 C7 1.470(10) .
N2 C6 1.470(10) .
N2 H2 0.9300 .
N3 C11 1.433(10) .
N3 C10 1.482(9) .
N3 H3 0.9300 .
N4 C14 1.443(9) .
N4 C15 1.451(9) .
N4 H4 0.9300 .
N5 C18 1.461(10) .
N5 C19 1.500(11) .
N5 H5 0.9300 .
C1 C2 1.513(11) .
C2 H2A 0.9900 .
C2 H2B 0.9900 .
C3 C4 1.525(9) .
C3 H3A 0.9900 .
C3 H3B 0.9900 .
C5 C6 1.519(10) .
C6 H6A 0.9900 .
C6 H6B 0.9900 .
C7 C8 1.498(11) .
C7 H7A 0.9900 .
C7 H7B 0.9900 .
C9 C10 1.526(11) .
C10 H10A 0.9900 .
C10 H10B 0.9900 .
C11 C12 1.478(10) .
C11 H11A 0.9900 .
C11 H11B 0.9900 .
C13 C14 1.557(11) .
C14 H14A 0.9900 .
C14 H14B 0.9900 .
C15 C16 1.529(10) .
C15 H15A 0.9900 .
C15 H15B 0.9900 .
C17 C18 1.519(10) .
C18 H18A 0.9900 .
C18 H18B 0.9900 .
C19 C20 1.522(11) .
C19 H19A 0.9900 .
C19 H19B 0.9900 .

loop_
_geom_torsion_atom_site_label_1
_geom_torsion_atom_site_label_2
_geom_torsion_atom_site_label_3
_geom_torsion_atom_site_label_4
_geom_torsion
_geom_torsion_site_symmetry_1
_geom_torsion_site_symmetry_4
O22 La1 La2 O27 12.6(3) 2_665 2_665
O22 La1 La2 O27 134.3(4) . 2_665
O22 La1 La2 O27 91.6(3) 3_565 2_665
O21 La1 La2 O27 -65.6(3) . 2_665
O21 La1 La2 O27 164.51(19) 3_565 2_665
O21 La1 La2 O27 1.4(2) 2_665 2_665
O1 La1 La2 O27 -129.08(19) . 2_665
O1 La1 La2 O27 -136.1(2) 3_565 2_665
O1 La1 La2 O27 -66.03(19) 2_665 2_665
La2 La1 La2 O27 130.37(16) 3_565 2_665
La2 La1 La2 O27 15.17(16) 2_665 2_665
O22 La1 La2 O21 78.2(3) 2_665 .
O22 La1 La2 O21 -160.1(4) . .
O22 La1 La2 O21 157.2(3) 3_565 .
O21 La1 La2 O21 -129.9(3) 3_565 .
O21 La1 La2 O21 66.97(9) 2_665 .
O1 La1 La2 O21 -63.5(2) . .
O1 La1 La2 O21 -70.6(3) 3_565 .
O1 La1 La2 O21 -0.5(2) 2_665 .
La2 La1 La2 O21 -164.0(2) 3_565 .
La2 La1 La2 O21 80.7(2) 2_665 .
O22 La1 La2 O23 -148.1(3) 2_665 .
O22 La1 La2 O23 -26.4(4) . .
O22 La1 La2 O23 -69.1(2) 3_565 .
O21 La1 La2 O23 133.7(2) . .
O21 La1 La2 O23 3.81(14) 3_565 .
O21 La1 La2 O23 -159.3(2) 2_665 .
O1 La1 La2 O23 70.21(14) . .
O1 La1 La2 O23 63.1(2) 3_565 .
O1 La1 La2 O23 133.26(14) 2_665 .
La2 La1 La2 O23 -30.34(10) 3_565 .
La2 La1 La2 O23 -145.54(10) 2_665 .
O22 La1 La2 O29 -2.3(3) 2_665 2_665
O22 La1 La2 O29 119.4(4) . 2_665
O22 La1 La2 O29 76.7(2) 3_565 2_665
O21 La1 La2 O29 -80.5(2) . 2_665
O21 La1 La2 O29 149.57(17) 3_565 2_665
O21 La1 La2 O29 -13.6(2) 2_665 2_665
O1 La1 La2 O29 -144.02(17) . 2_665
O1 La1 La2 O29 -151.1(2) 3_565 2_665
O1 La1 La2 O29 -80.97(17) 2_665 2_665
La2 La1 La2 O29 115.43(14) 3_565 2_665
La2 La1 La2 O29 0.23(14) 2_665 2_665
O22 La1 La2 O17 80.4(3) 2_665 2_665
O22 La1 La2 O17 -157.9(4) . 2_665
O22 La1 La2 O17 159.4(2) 3_565 2_665
O21 La1 La2 O17 2.2(2) . 2_665
O21 La1 La2 O17 -127.74(15) 3_565 2_665
O21 La1 La2 O17 69.1(2) 2_665 2_665
O1 La1 La2 O17 -61.33(15) . 2_665
O1 La1 La2 O17 -68.4(2) 3_565 2_665
O1 La1 La2 O17 1.72(15) 2_665 2_665
La2 La1 La2 O17 -161.88(11) 3_565 2_665
La2 La1 La2 O17 82.92(11) 2_665 2_665
O22 La1 La2 O28 -43.2(3) 2_665 2_665
O22 La1 La2 O28 78.5(5) . 2_665
O22 La1 La2 O28 35.8(3) 3_565 2_665
O21 La1 La2 O28 -121.4(3) . 2_665
O21 La1 La2 O28 108.7(3) 3_565 2_665
O21 La1 La2 O28 -54.4(3) 2_665 2_665
O1 La1 La2 O28 175.1(3) . 2_665
O1 La1 La2 O28 168.0(3) 3_565 2_665
O1 La1 La2 O28 -121.9(3) 2_665 2_665
La2 La1 La2 O28 74.6(2) 3_565 2_665
La2 La1 La2 O28 -40.7(2) 2_665 2_665
O22 La1 La2 O5 157.1(3) 2_665 .
O22 La1 La2 O5 -81.3(4) . .
O22 La1 La2 O5 -123.9(3) 3_565 .
O21 La1 La2 O5 78.9(3) . .
O21 La1 La2 O5 -51.0(2) 3_565 .
O21 La1 La2 O5 145.8(2) 2_665 .
O1 La1 La2 O5 15.4(2) . .
O1 La1 La2 O5 8.3(2) 3_565 .
O1 La1 La2 O5 78.4(2) 2_665 .
La2 La1 La2 O5 -85.18(17) 3_565 .
La2 La1 La2 O5 159.61(17) 2_665 .
O22 La1 La2 O22 -121.7(6) 2_665 .
O22 La1 La2 O22 -42.7(3) 3_565 .
O21 La1 La2 O22 160.1(4) . .
O21 La1 La2 O22 30.2(4) 3_565 .
O21 La1 La2 O22 -132.9(4) 2_665 .
O1 La1 La2 O22 96.6(4) . .
O1 La1 La2 O22 89.6(4) 3_565 .
O1 La1 La2 O22 159.7(4) 2_665 .
La2 La1 La2 O22 -3.9(4) 3_565 .
La2 La1 La2 O22 -119.1(4) 2_665 .
O22 La1 La2 O3 144.0(3) 2_665 .
O22 La1 La2 O3 -94.4(4) . .
O22 La1 La2 O3 -137.0(2) 3_565 .
O21 La1 La2 O3 65.8(2) . .
O21 La1 La2 O3 -64.14(16) 3_565 .
O21 La1 La2 O3 132.7(2) 2_665 .
O1 La1 La2 O3 2.27(16) . .
O1 La1 La2 O3 -4.8(2) 3_565 .
O1 La1 La2 O3 65.31(16) 2_665 .
La2 La1 La2 O3 -98.28(12) 3_565 .
La2 La1 La2 O3 146.51(12) 2_665 .
O22 La1 La2 O31 -75.6(3) 2_665 15
O22 La1 La2 O31 46.1(4) . 15
O22 La1 La2 O31 3.4(2) 3_565 15
O21 La1 La2 O31 -153.8(2) . 15
O21 La1 La2 O31 76.26(14) 3_565 15
O21 La1 La2 O31 -86.9(2) 2_665 15
O1 La1 La2 O31 142.67(14) . 15
O1 La1 La2 O31 135.6(2) 3_565 15
O1 La1 La2 O31 -154.28(14) 2_665 15
La2 La1 La2 O31 42.12(10) 3_565 15
La2 La1 La2 O31 -73.08(10) 2_665 15
O22 La1 La2 Ni10 60.6(3) 2_665 2_665
O22 La1 La2 Ni10 -177.7(4) . 2_665
O22 La1 La2 Ni10 139.7(2) 3_565 2_665
O21 La1 La2 Ni10 -17.5(2) . 2_665
O21 La1 La2 Ni10 -147.45(10) 3_565 2_665
O21 La1 La2 Ni10 49.43(17) 2_665 2_665
O1 La1 La2 Ni10 -81.04(10) . 2_665
O1 La1 La2 Ni10 -88.10(18) 3_565 2_665
O1 La1 La2 Ni10 -17.99(11) 2_665 2_665
La2 La1 La2 Ni10 178.41(2) 3_565 2_665
La2 La1 La2 Ni10 63.21(3) 2_665 2_665
O32 La4 Ni4 O16 -99.4(4) 14_455 .
O26 La4 Ni4 O16 -40.8(2) . .
O33 La4 Ni4 O16 -106.1(2) . .
O27 La4 Ni4 O16 92.6(2) . .
O19 La4 Ni4 O16 93.1(2) . .
O25 La4 Ni4 O16 -163.6(3) . .
O9 La4 Ni4 O16 25.5(2) 14_455 .
O29 La4 Ni4 O16 167.6(2) . .
Ni10 La4 Ni4 O16 84.90(19) . .
Ni3 La4 Ni4 O16 -8.61(19) 14_455 .
O32 La4 Ni4 O13 73.2(4) 14_455 .
O26 La4 Ni4 O13 131.8(3) . .
O33 La4 Ni4 O13 66.4(3) . .
O27 La4 Ni4 O13 -94.8(3) . .
O19 La4 Ni4 O13 -94.4(3) . .
O16 La4 Ni4 O13 172.6(4) . .
O25 La4 Ni4 O13 8.9(4) . .
O9 La4 Ni4 O13 -161.9(3) 14_455 .
O29 La4 Ni4 O13 -19.9(3) . .
Ni10 La4 Ni4 O13 -102.5(3) . .
Ni3 La4 Ni4 O13 163.9(3) 14_455 .
O32 La4 Ni4 O25 64.2(4) 14_455 .
O26 La4 Ni4 O25 122.86(19) . .
O33 La4 Ni4 O25 57.47(19) . .
O27 La4 Ni4 O25 -103.8(2) . .
O19 La4 Ni4 O25 -103.3(2) . .
O16 La4 Ni4 O25 163.6(3) . .
O9 La4 Ni4 O25 -170.9(2) 14_455 .
O29 La4 Ni4 O25 -28.8(2) . .
Ni10 La4 Ni4 O25 -111.49(17) . .
Ni3 La4 Ni4 O25 155.01(17) 14_455 .
O32 La4 Ni4 N4 -114.8(4) 14_455 .
O26 La4 Ni4 N4 -56.2(2) . .
O33 La4 Ni4 N4 -121.6(2) . .
O27 La4 Ni4 N4 77.2(3) . .
O19 La4 Ni4 N4 77.6(3) . .
O16 La4 Ni4 N4 -15.4(3) . .
O25 La4 Ni4 N4 -179.0(3) . .
O9 La4 Ni4 N4 10.1(2) 14_455 .
O29 La4 Ni4 N4 152.1(2) . .
Ni10 La4 Ni4 N4 69.5(2) . .
Ni3 La4 Ni4 N4 -24.0(2) 14_455 .
O32 La4 Ni4 O20 160.4(3) 14_455 .
O26 La4 Ni4 O20 -140.98(18) . .
O33 La4 Ni4 O20 153.63(18) . .
O27 La4 Ni4 O20 -7.6(2) . .
O19 La4 Ni4 O20 -7.17(19) . .
O16 La4 Ni4 O20 -100.2(2) . .
O25 La4 Ni4 O20 96.2(2) . .
O9 La4 Ni4 O20 -74.72(18) 14_455 .
O29 La4 Ni4 O20 67.34(19) . .
Ni10 La4 Ni4 O20 -15.33(15) . .
Ni3 La4 Ni4 O20 -108.83(15) 14_455 .
O32 La4 Ni4 O12 -26.7(3) 14_455 .
O26 La4 Ni4 O12 31.97(17) . .
O33 La4 Ni4 O12 -33.41(17) . .
O27 La4 Ni4 O12 165.36(19) . .
O19 La4 Ni4 O12 165.79(19) . .
O16 La4 Ni4 O12 72.7(2) . .
O25 La4 Ni4 O12 -90.9(2) . .
O9 La4 Ni4 O12 98.23(16) 14_455 .
O29 La4 Ni4 O12 -119.71(18) . .
Ni10 La4 Ni4 O12 157.63(13) . .
Ni3 La4 Ni4 O12 64.12(13) 14_455 .
O32 La4 Ni10 O27 -9.8(2) 14_455 .
O26 La4 Ni10 O27 -87.8(2) . .
O33 La4 Ni10 O27 84.1(6) . .
O19 La4 Ni10 O27 156.0(3) . .
O16 La4 Ni10 O27 -157.1(2) . .
O25 La4 Ni10 O27 134.8(2) . .
O9 La4 Ni10 O27 -95.1(2) 14_455 .
O29 La4 Ni10 O27 62.1(2) . .
Ni4 La4 Ni10 O27 168.8(2) . .
Ni3 La4 Ni10 O27 -98.4(2) 14_455 .
O32 La4 Ni10 O6 15.4(2) 14_455 3_565
O26 La4 Ni10 O6 -62.6(2) . 3_565
O33 La4 Ni10 O6 109.3(6) . 3_565
O27 La4 Ni10 O6 25.2(3) . 3_565
O19 La4 Ni10 O6 -178.9(3) . 3_565
O16 La4 Ni10 O6 -131.9(2) . 3_565
O25 La4 Ni10 O6 160.0(2) . 3_565
O9 La4 Ni10 O6 -70.0(2) 14_455 3_565
O29 La4 Ni10 O6 87.3(2) . 3_565
Ni4 La4 Ni10 O6 -166.0(2) . 3_565
Ni3 La4 Ni10 O6 -73.2(2) 14_455 3_565
O32 La4 Ni10 O17 -83.74(17) 14_455 .
O26 La4 Ni10 O17 -161.79(19) . .
O33 La4 Ni10 O17 10.1(5) . .
O27 La4 Ni10 O17 -74.0(2) . .
O19 La4 Ni10 O17 82.0(2) . .
O16 La4 Ni10 O17 128.96(17) . .
O25 La4 Ni10 O17 60.87(16) . .
O9 La4 Ni10 O17 -169.12(18) 14_455 .
O29 La4 Ni10 O17 -11.83(18) . .
Ni4 La4 Ni10 O17 94.82(13) . .
Ni3 La4 Ni10 O17 -172.39(13) 14_455 .
O32 La4 Ni10 O10 95.30(18) 14_455 14_455
O26 La4 Ni10 O10 17.3(2) . 14_455
O33 La4 Ni10 O10 -170.8(5) . 14_455
O27 La4 Ni10 O10 105.1(3) . 14_455
O19 La4 Ni10 O10 -99.0(3) . 14_455
O16 La4 Ni10 O10 -51.99(18) . 14_455
O25 La4 Ni10 O10 -120.09(18) . 14_455
O9 La4 Ni10 O10 9.92(19) 14_455 14_455
O29 La4 Ni10 O10 167.22(19) . 14_455
Ni4 La4 Ni10 O10 -86.13(15) . 14_455
Ni3 La4 Ni10 O10 6.66(15) 14_455 14_455
O32 La4 Ni10 O19 -165.7(2) 14_455 .
O26 La4 Ni10 O19 116.2(2) . .
O33 La4 Ni10 O19 -71.8(6) . .
O27 La4 Ni10 O19 -156.0(3) . .
O16 La4 Ni10 O19 47.0(2) . .
O25 La4 Ni10 O19 -21.1(2) . .
O9 La4 Ni10 O19 108.9(2) 14_455 .
O29 La4 Ni10 O19 -93.8(2) . .
Ni4 La4 Ni10 O19 12.8(2) . .
Ni3 La4 Ni10 O19 105.6(2) 14_455 .
O32 La4 Ni10 N5 -169.8(3) 14_455 .
O26 La4 Ni10 N5 112.2(3) . .
O33 La4 Ni10 N5 -75.9(6) . .
O27 La4 Ni10 N5 -160.0(3) . .
O19 La4 Ni10 N5 -4.1(3) . .
O16 La4 Ni10 N5 42.9(3) . .
O25 La4 Ni10 N5 -25.2(3) . .
O9 La4 Ni10 N5 104.8(3) 14_455 .
O29 La4 Ni10 N5 -97.9(3) . .
Ni4 La4 Ni10 N5 8.8(2) . .
Ni3 La4 Ni10 N5 101.6(2) 14_455 .
O32 La4 Ni10 La2 -46.53(11) 14_455 3_565
O26 La4 Ni10 La2 -124.58(14) . 3_565
O33 La4 Ni10 La2 47.4(5) . 3_565
O27 La4 Ni10 La2 -36.8(2) . 3_565
O19 La4 Ni10 La2 119.2(2) . 3_565
O16 La4 Ni10 La2 166.17(10) . 3_565
O25 La4 Ni10 La2 98.08(10) . 3_565
O9 La4 Ni10 La2 -131.91(12) 14_455 3_565
O29 La4 Ni10 La2 25.38(12) . 3_565
Ni4 La4 Ni10 La2 132.03(2) . 3_565
Ni3 La4 Ni10 La2 -135.18(2) 14_455 3_565
O21 Ni1 O1 C1 179.5(5) . .
O18 Ni1 O1 C1 -11(2) 2_665 .
O2 Ni1 O1 C1 -80.7(5) 2_665 .
O3 Ni1 O1 C1 94.9(5) . .
N1 Ni1 O1 C1 11.7(5) . .
O21 Ni1 O1 La1 -11.42(18) . .
O18 Ni1 O1 La1 158(2) 2_665 .
O2 Ni1 O1 La1 88.3(2) 2_665 .
O3 Ni1 O1 La1 -96.08(19) . .
N1 Ni1 O1 La1 -179.2(2) . .
O22 La1 O1 C1 157.8(7) 2_665 .
O22 La1 O1 C1 -115.0(7) . .
O22 La1 O1 C1 -28.9(8) 3_565 .
O21 La1 O1 C1 173.8(7) . .
O21 La1 O1 C1 -47.7(7) 3_565 .
O21 La1 O1 C1 64.3(7) 2_665 .
O1 La1 O1 C1 23.0(7) 3_565 .
O1 La1 O1 C1 97.0(7) 2_665 .
La2 La1 O1 C1 -47.4(7) 3_565 .
La2 La1 O1 C1 104.5(7) 2_665 .
La2 La1 O1 C1 -152.6(7) . .
O22 La1 O1 Ni1 -5.9(4) 2_665 .
O22 La1 O1 Ni1 81.4(2) . .
O22 La1 O1 Ni1 167.4(3) 3_565 .
O21 La1 O1 Ni1 10.12(16) . .
O21 La1 O1 Ni1 148.6(2) 3_565 .
O21 La1 O1 Ni1 -99.4(2) 2_665 .
O1 La1 O1 Ni1 -140.64(19) 3_565 .
O1 La1 O1 Ni1 -66.7(2) 2_665 .
La2 La1 O1 Ni1 148.92(13) 3_565 .
La2 La1 O1 Ni1 -59.2(3) 2_665 .
La2 La1 O1 Ni1 43.72(14) . .
O21 Ni1 O3 C4 -176.3(5) . .
O1 Ni1 O3 C4 -90.3(5) . .
O18 Ni1 O3 C4 83.4(5) 2_665 .
O2 Ni1 O3 C4 9(3) 2_665 .
N1 Ni1 O3 C4 -8.5(5) . .
O21 Ni1 O3 La2 14.08(19) . .
O1 Ni1 O3 La2 100.1(2) . .
O18 Ni1 O3 La2 -86.2(2) 2_665 .
O2 Ni1 O3 La2 -160(3) 2_665 .
N1 Ni1 O3 La2 -178.1(3) . .
O27 La2 O3 C4 -66.2(8) 2_665 .
O21 La2 O3 C4 -176.7(8) . .
O23 La2 O3 C4 46.9(8) . .
O29 La2 O3 C4 -163.4(7) 2_665 .
O17 La2 O3 C4 -100.3(8) 2_665 .
O28 La2 O3 C4 141.8(8) 2_665 .
O5 La2 O3 C4 -23.2(7) . .
O22 La2 O3 C4 113.1(8) . .
O31 La2 O3 C4 31.1(9) 15 .
Ni10 La2 O3 C4 -78.4(8) 2_665 .
La1 La2 O3 C4 148.4(8) . .
O27 La2 O3 Ni1 97.9(2) 2_665 .
O21 La2 O3 Ni1 -12.63(17) . .
O23 La2 O3 Ni1 -149.0(2) . .
O29 La2 O3 Ni1 0.7(4) 2_665 .
O17 La2 O3 Ni1 63.8(2) 2_665 .
O28 La2 O3 Ni1 -54.1(3) 2_665 .
O5 La2 O3 Ni1 140.9(2) . .
O22 La2 O3 Ni1 -82.8(2) . .
O31 La2 O3 Ni1 -164.75(15) 15 .
Ni10 La2 O3 Ni1 85.72(18) 2_665 .
La1 La2 O3 Ni1 -47.48(16) . .
O7 Ni2 O4 C4 -170.4(12) . .
O5 Ni2 O4 C4 51.1(5) . .
O23 Ni2 O4 C4 -33.3(6) . .
O24 Ni2 O4 C4 -131.7(5) . .
N2 Ni2 O4 C4 132.5(5) . .
O4 Ni2 O5 C5 75.7(5) . .
O7 Ni2 O5 C5 -98.4(5) . .
O23 Ni2 O5 C5 178.8(5) . .
O24 Ni2 O5 C5 35(3) . .
N2 Ni2 O5 C5 -15.2(5) . .
O4 Ni2 O5 La2 -86.11(19) . .
O7 Ni2 O5 La2 99.78(19) . .
O23 Ni2 O5 La2 16.93(17) . .
O24 Ni2 O5 La2 -127(3) . .
N2 Ni2 O5 La2 -177.1(2) . .
O27 La2 O5 C5 52.0(6) 2_665 .
O21 La2 O5 C5 -62.3(7) . .
O23 La2 O5 C5 -169.6(7) . .
O29 La2 O5 C5 42.6(7) 2_665 .
O17 La2 O5 C5 -18.0(6) 2_665 .
O28 La2 O5 C5 129.3(8) 2_665 .
O22 La2 O5 C5 -151.0(6) . .
O3 La2 O5 C5 -92.2(6) . .
O31 La2 O5 C5 118.6(6) 15 .
Ni10 La2 O5 C5 17.3(6) 2_665 .
La1 La2 O5 C5 -105.8(6) . .
O27 La2 O5 Ni2 -153.5(2) 2_665 .
O21 La2 O5 Ni2 92.2(2) . .
O23 La2 O5 Ni2 -15.14(15) . .
O29 La2 O5 Ni2 -162.95(19) 2_665 .
O17 La2 O5 Ni2 136.4(2) 2_665 .
O28 La2 O5 Ni2 -76.2(7) 2_665 .
O22 La2 O5 Ni2 3.5(3) . .
O3 La2 O5 Ni2 62.24(18) . .
O31 La2 O5 Ni2 -86.90(17) 15 .
Ni10 La2 O5 Ni2 171.8(2) 2_665 .
La1 La2 O5 Ni2 48.6(3) . .
O4 Ni2 O7 C8 -49.5(16) . .
O5 Ni2 O7 C8 89.0(5) . .
O23 Ni2 O7 C8 172.3(5) . .
O24 Ni2 O7 C8 -87.9(5) . .
N2 Ni2 O7 C8 8.1(5) . .
O4 Ni2 O7 La3 131.0(13) . .
O5 Ni2 O7 La3 -90.52(18) . .
O23 Ni2 O7 La3 -7.17(17) . .
O24 Ni2 O7 La3 92.6(2) . .
N2 Ni2 O7 La3 -171.4(2) . .
O26 La3 O7 C8 -30.9(7) 15 .
O23 La3 O7 C8 -172.7(8) . .
O25 La3 O7 C8 113.3(7) . .
O33 La3 O7 C8 65.3(8) . .
O30 La3 O7 C8 -161.6(7) . .
O11 La3 O7 C8 38.0(7) . .
O32 La3 O7 C8 -25.5(8) . .
O31 La3 O7 C8 -101.2(7) 15 .
N6 La3 O7 C8 12.7(9) . .
La4 La3 O7 C8 -29.8(7) 15 .
La4 La3 O7 C8 112.1(7) . .
O26 La3 O7 Ni2 148.3(2) 15 .
O23 La3 O7 Ni2 6.55(16) . .
O25 La3 O7 Ni2 -67.43(19) . .
O33 La3 O7 Ni2 -115.5(3) . .
O30 La3 O7 Ni2 17.7(3) . .
O11 La3 O7 Ni2 -142.7(2) . .
O32 La3 O7 Ni2 153.76(16) . .
O31 La3 O7 Ni2 78.00(18) 15 .
N6 La3 O7 Ni2 -168.1(3) . .
La4 La3 O7 Ni2 149.48(14) 15 .
La4 La3 O7 Ni2 -68.6(2) . .
O26 Ni3 O8 C8 35.3(6) 15 .
O9 Ni3 O8 C8 180(100) . .
O11 Ni3 O8 C8 -47.9(6) . .
O15 Ni3 O8 C8 135.7(6) 15 .
N3 Ni3 O8 C8 -131.0(6) . .
La4 Ni3 O8 C8 52.8(7) 15 .
O26 Ni3 O9 C9 175.1(5) 15 .
O8 Ni3 O9 C9 30(3) . .
O11 Ni3 O9 C9 -102.2(5) . .
O15 Ni3 O9 C9 74.3(5) 15 .
N3 Ni3 O9 C9 -19.3(5) . .
La4 Ni3 O9 C9 160.9(5) 15 .
O26 Ni3 O9 La4 14.16(18) 15 15
O8 Ni3 O9 La4 -130(3) . 15
O11 Ni3 O9 La4 96.90(18) . 15
O15 Ni3 O9 La4 -86.68(19) 15 15
N3 Ni3 O9 La4 179.8(2) . 15
O26 Ni3 O11 C12 170.0(5) 15 .
O8 Ni3 O11 C12 -92.8(5) . .
O9 Ni3 O11 C12 83.9(5) . .
O15 Ni3 O11 C12 -15(3) 15 .
N3 Ni3 O11 C12 2.8(5) . .
La4 Ni3 O11 C12 129.4(4) 15 .
O26 Ni3 O11 La3 -13.33(18) 15 .
O8 Ni3 O11 La3 83.9(2) . .
O9 Ni3 O11 La3 -99.4(2) . .
O15 Ni3 O11 La3 162(3) 15 .
N3 Ni3 O11 La3 179.5(2) . .
La4 Ni3 O11 La3 -53.87(15) 15 .
O26 La3 O11 C12 -173.2(8) 15 .
O23 La3 O11 C12 77.1(8) . .
O25 La3 O11 C12 11.4(7) . .
O33 La3 O11 C12 -56.1(7) . .
O30 La3 O11 C12 -39.8(9) . .
O32 La3 O11 C12 -105.4(7) . .
O31 La3 O11 C12 179.7(7) 15 .
O7 La3 O11 C12 110.3(8) . .
N6 La3 O11 C12 -80.8(7) . .
La4 La3 O11 C12 -138.1(8) 15 .
La4 La3 O11 C12 -22.3(7) . .
O26 La3 O11 Ni3 11.86(17) 15 .
O23 La3 O11 Ni3 -97.8(2) . .
O25 La3 O11 Ni3 -163.5(2) . .
O33 La3 O11 Ni3 129.0(2) . .
O30 La3 O11 Ni3 145.3(3) . .
O32 La3 O11 Ni3 79.70(19) . .
O31 La3 O11 Ni3 4.8(3) 15 .
O7 La3 O11 Ni3 -64.66(19) . .
N6 La3 O11 Ni3 104.3(2) . .
La4 La3 O11 Ni3 47.02(15) 15 .
La4 La3 O11 Ni3 162.75(16) . .
O16 Ni4 O12 C12 146.9(6) . .
O13 Ni4 O12 C12 -48.2(6) . .
O25 Ni4 O12 C12 56.5(6) . .
N4 Ni4 O12 C12 -130.9(6) . .
O20 Ni4 O12 C12 -131.6(13) . .
La4 Ni4 O12 C12 103.3(5) . .
O16 Ni4 O13 C13 -6.6(10) . .
O25 Ni4 O13 C13 -161.9(5) . .
N4 Ni4 O13 C13 17.9(5) . .
O20 Ni4 O13 C13 105.6(5) . .
O12 Ni4 O13 C13 -65.8(5) . .
La4 Ni4 O13 C13 -168.6(4) . .
O13 Ni4 O16 C16 5.7(10) . .
O25 Ni4 O16 C16 161.9(5) . .
N4 Ni4 O16 C16 -18.8(5) . .
O20 Ni4 O16 C16 -106.1(5) . .
O12 Ni4 O16 C16 65.3(5) . .
La4 Ni4 O16 C16 173.7(6) . .
O13 Ni4 O16 La4 -168.0(6) . .
O25 Ni4 O16 La4 -11.79(18) . .
N4 Ni4 O16 La4 167.5(2) . .
O20 Ni4 O16 La4 80.17(19) . .
O12 Ni4 O16 La4 -108.36(18) . .
O32 La4 O16 C16 -23.3(9) 14_455 .
O26 La4 O16 C16 -32.7(8) . .
O33 La4 O16 C16 -96.8(8) . .
O27 La4 O16 C16 78.4(8) . .
O19 La4 O16 C16 119.1(8) . .
O25 La4 O16 C16 -159.9(8) . .
O9 La4 O16 C16 37.7(8) 14_455 .
O29 La4 O16 C16 171.3(7) . .
Ni4 La4 O16 C16 -169.9(9) . .
Ni10 La4 O16 C16 92.9(8) . .
Ni3 La4 O16 C16 0.0(7) 14_455 .
O32 La4 O16 Ni4 146.67(19) 14_455 .
O26 La4 O16 Ni4 137.2(2) . .
O33 La4 O16 Ni4 73.18(19) . .
O27 La4 O16 Ni4 -111.70(19) . .
O19 La4 O16 Ni4 -70.93(19) . .
O25 La4 O16 Ni4 10.04(15) . .
O9 La4 O16 Ni4 -152.4(2) 14_455 .
O29 La4 O16 Ni4 -18.8(3) . .
Ni10 La4 O16 Ni4 -97.15(16) . .
Ni3 La4 O16 Ni4 169.9(2) 14_455 .
O27 Ni10 O17 C17 178.4(5) . .
O6 Ni10 O17 C17 80.0(5) 3_565 .
O10 Ni10 O17 C17 49(2) 14_455 .
O19 Ni10 O17 C17 -97.6(5) . .
N5 Ni10 O17 C17 -14.9(5) . .
La4 Ni10 O17 C17 -140.8(4) . .
La2 Ni10 O17 C17 164.9(5) 3_565 .
O27 Ni10 O17 La2 13.49(17) . 3_565
O6 Ni10 O17 La2 -84.98(19) 3_565 3_565
O10 Ni10 O17 La2 -116(2) 14_455 3_565
O19 Ni10 O17 La2 97.49(18) . 3_565
N5 Ni10 O17 La2 -179.9(2) . 3_565
La4 Ni10 O17 La2 54.28(14) . 3_565
O27 Ni10 O19 C20 172.1(5) . .
O6 Ni10 O19 C20 -9(5) 3_565 .
O17 Ni10 O19 C20 87.3(5) . .
O10 Ni10 O19 C20 -89.6(5) 14_455 .
N5 Ni10 O19 C20 4.9(5) . .
La4 Ni10 O19 C20 -171.8(6) . .
La2 Ni10 O19 C20 132.0(5) 3_565 .
O27 Ni10 O19 La4 -16.10(19) . .
O6 Ni10 O19 La4 162(5) 3_565 .
O17 Ni10 O19 La4 -100.9(2) . .
O10 Ni10 O19 La4 82.1(2) 14_455 .
N5 Ni10 O19 La4 176.7(2) . .
La2 Ni10 O19 La4 -56.24(16) 3_565 .
O32 La4 O19 C20 -171.7(7) 14_455 .
O26 La4 O19 C20 76.8(8) . .
O33 La4 O19 C20 -28.9(9) . .
O27 La4 O19 C20 -177.9(8) . .
O16 La4 O19 C20 39.6(8) . .
O25 La4 O19 C20 -33.1(8) . .
O9 La4 O19 C20 110.6(8) 14_455 .
O29 La4 O19 C20 -110.0(8) . .
Ni4 La4 O19 C20 2.5(7) . .
Ni10 La4 O19 C20 167.9(9) . .
Ni3 La4 O19 C20 89.1(8) 14_455 .
O32 La4 O19 Ni10 20.4(3) 14_455 .
O26 La4 O19 Ni10 -91.1(2) . .
O33 La4 O19 Ni10 163.20(18) . .
O27 La4 O19 Ni10 14.17(17) . .
O16 La4 O19 Ni10 -128.3(2) . .
O25 La4 O19 Ni10 159.0(2) . .
O9 La4 O19 Ni10 -57.38(19) 14_455 .
O29 La4 O19 Ni10 82.0(2) . .
Ni4 La4 O19 Ni10 -165.5(2) . .
Ni3 La4 O19 Ni10 -78.81(18) 14_455 .
O16 Ni4 O20 C20 -28.2(6) . .
O13 Ni4 O20 C20 168.1(6) . .
O25 Ni4 O20 C20 63.1(6) . .
N4 Ni4 O20 C20 -109.6(6) . .
O12 Ni4 O20 C20 -108.8(13) . .
La4 Ni4 O20 C20 17.0(6) . .
O1 Ni1 O21 La2 -106.6(2) . .
O18 Ni1 O21 La2 74.6(2) 2_665 .
O2 Ni1 O21 La2 164.1(2) 2_665 .
O3 Ni1 O21 La2 -15.5(2) . .
N1 Ni1 O21 La2 -61.1(8) . .
O1 Ni1 O21 La1 12.19(19) . .
O18 Ni1 O21 La1 -166.6(2) 2_665 .
O2 Ni1 O21 La1 -77.1(2) 2_665 .
O3 Ni1 O21 La1 103.4(2) . .
N1 Ni1 O21 La1 57.7(8) . .
O27 La2 O21 Ni1 -105.4(2) 2_665 .
O23 La2 O21 Ni1 60.4(2) . .
O29 La2 O21 Ni1 -156.9(3) 2_665 .
O17 La2 O21 Ni1 -62.88(19) 2_665 .
O28 La2 O21 Ni1 158.1(3) 2_665 .
O5 La2 O21 Ni1 -18.0(3) . .
O22 La2 O21 Ni1 102.8(3) . .
O3 La2 O21 Ni1 13.10(19) . .
O31 La2 O21 Ni1 160.30(17) 15 .
Ni10 La2 O21 Ni1 -78.05(18) 2_665 .
La1 La2 O21 Ni1 114.9(3) . .
O27 La2 O21 La1 139.70(17) 2_665 .
O23 La2 O21 La1 -54.5(2) . .
O29 La2 O21 La1 88.3(2) 2_665 .
O17 La2 O21 La1 -177.7(2) 2_665 .
O28 La2 O21 La1 43.2(2) 2_665 .
O5 La2 O21 La1 -132.91(17) . .
O22 La2 O21 La1 -12.1(3) . .
O3 La2 O21 La1 -101.8(2) . .
O31 La2 O21 La1 45.4(4) 15 .
Ni10 La2 O21 La1 167.09(15) 2_665 .
O22 La1 O21 Ni1 156.4(3) 2_665 .
O22 La1 O21 Ni1 -103.1(3) . .
O22 La1 O21 Ni1 -158.4(3) 3_565 .
O21 La1 O21 Ni1 -55.6(3) 3_565 .
O21 La1 O21 Ni1 107.3(2) 2_665 .
O1 La1 O21 Ni1 -10.33(16) . .
O1 La1 O21 Ni1 23.1(3) 3_565 .
O1 La1 O21 Ni1 63.73(19) 2_665 .
La2 La1 O21 Ni1 -91.9(2) 3_565 .
La2 La1 O21 Ni1 136.83(16) 2_665 .
La2 La1 O21 Ni1 -115.8(3) . .
O22 La1 O21 La2 -87.8(3) 2_665 .
O22 La1 O21 La2 12.7(3) . .
O22 La1 O21 La2 -42.6(5) 3_565 .
O21 La1 O21 La2 60.2(3) 3_565 .
O21 La1 O21 La2 -136.93(16) 2_665 .
O1 La1 O21 La2 105.5(2) . .
O1 La1 O21 La2 138.87(17) 3_565 .
O1 La1 O21 La2 179.5(2) 2_665 .
La2 La1 O21 La2 23.9(3) 3_565 .
La2 La1 O21 La2 -107.37(17) 2_665 .
O22 La1 O22 La2 53.0(5) 2_665 .
O22 La1 O22 La2 144.62(17) 3_565 .
O21 La1 O22 La2 -11.7(3) . .
O21 La1 O22 La2 -147.3(4) 3_565 .
O21 La1 O22 La2 103.9(4) 2_665 .
O1 La1 O22 La2 -77.3(3) . .
O1 La1 O22 La2 -131.5(2) 3_565 .
O1 La1 O22 La2 -30.3(5) 2_665 .
La2 La1 O22 La2 176.0(4) 3_565 .
La2 La1 O22 La2 77.5(4) 2_665 .
O27 La2 O22 La1 -103.2(4) 2_665 .
O21 La2 O22 La1 11.9(3) . .
O23 La2 O22 La1 150.6(4) . .
O29 La2 O22 La1 -56.8(3) 2_665 .
O17 La2 O22 La1 31.1(5) 2_665 .
O28 La2 O22 La1 -71.9(4) 2_665 .
O5 La2 O22 La1 131.9(3) . .
O3 La2 O22 La1 78.0(3) . .
O31 La2 O22 La1 -140.7(3) 15 .
Ni10 La2 O22 La1 8.1(13) 2_665 .
O4 Ni2 O23 La3 -166.13(19) . .
O7 Ni2 O23 La3 7.80(19) . .
O5 Ni2 O23 La3 102.14(19) . .
O24 Ni2 O23 La3 -80.4(2) . .
N2 Ni2 O23 La3 58.8(7) . .
O4 Ni2 O23 La2 74.1(2) . .
O7 Ni2 O23 La2 -112.0(2) . .
O5 Ni2 O23 La2 -17.63(18) . .
O24 Ni2 O23 La2 159.80(19) . .
N2 Ni2 O23 La2 -61.0(6) . .
O26 La3 O23 Ni2 -48.3(2) 15 .
O25 La3 O23 Ni2 93.92(19) . .
O33 La3 O23 Ni2 139.42(17) . .
O30 La3 O23 Ni2 -178.4(2) . .
O11 La3 O23 Ni2 28.0(3) . .
O32 La3 O23 Ni2 -147.6(2) . .
O31 La3 O23 Ni2 -107.1(2) 15 .
O7 La3 O23 Ni2 -6.59(16) . .
N6 La3 O23 Ni2 169.5(2) . .
La4 La3 O23 Ni2 -83.8(2) 15 .
La4 La3 O23 Ni2 125.31(16) . .
O26 La3 O23 La2 66.6(2) 15 .
O25 La3 O23 La2 -151.2(2) . .
O33 La3 O23 La2 -105.7(2) . .
O30 La3 O23 La2 -63.5(2) . .
O11 La3 O23 La2 142.91(17) . .
O32 La3 O23 La2 -32.7(4) . .
O31 La3 O23 La2 7.74(16) 15 .
O7 La3 O23 La2 108.3(2) . .
N6 La3 O23 La2 -75.7(3) . .
La4 La3 O23 La2 31.1(3) 15 .
La4 La3 O23 La2 -119.80(16) . .
O27 La2 O23 Ni2 61.5(2) 2_665 .
O21 La2 O23 Ni2 -104.5(2) . .
O29 La2 O23 Ni2 158.8(2) 2_665 .
O17 La2 O23 Ni2 -19.7(3) 2_665 .
O28 La2 O23 Ni2 178.3(3) 2_665 .
O5 La2 O23 Ni2 15.28(16) . .
O22 La2 O23 Ni2 -148.3(3) . .
O3 La2 O23 Ni2 -59.83(18) . .
O31 La2 O23 Ni2 109.8(2) 15 .
Ni10 La2 O23 Ni2 22.6(2) 2_665 .
La1 La2 O23 Ni2 -131.98(15) . .
O27 La2 O23 La3 -55.8(2) 2_665 .
O21 La2 O23 La3 138.22(17) . .
O29 La2 O23 La3 41.5(4) 2_665 .
O17 La2 O23 La3 -136.99(17) 2_665 .
O28 La2 O23 La3 61.0(3) 2_665 .
O5 La2 O23 La3 -102.0(2) . .
O22 La2 O23 La3 94.4(3) . .
O3 La2 O23 La3 -177.1(2) . .
O31 La2 O23 La3 -7.48(16) 15 .
Ni10 La2 O23 La3 -94.65(17) 2_665 .
La1 La2 O23 La3 110.73(16) . .
O16 Ni4 O25 La3 -110.3(3) . .
O13 Ni4 O25 La3 62.5(3) . .
N4 Ni4 O25 La3 -115.9(16) . .
O20 Ni4 O25 La3 155.0(3) . .
O12 Ni4 O25 La3 -26.2(3) . .
La4 Ni4 O25 La3 -122.0(3) . .
O16 Ni4 O25 La4 11.69(18) . .
O13 Ni4 O25 La4 -175.53(17) . .
N4 Ni4 O25 La4 6.1(17) . .
O20 Ni4 O25 La4 -83.03(18) . .
O12 Ni4 O25 La4 95.75(18) . .
O26 La3 O25 Ni4 0.2(4) 15 .
O23 La3 O25 Ni4 -121.9(3) . .
O33 La3 O25 Ni4 95.4(3) . .
O30 La3 O25 Ni4 165.0(3) . .
O11 La3 O25 Ni4 6.8(2) . .
O32 La3 O25 Ni4 91.4(3) . .
O31 La3 O25 Ni4 -159.0(2) 15 .
O7 La3 O25 Ni4 -60.1(3) . .
N6 La3 O25 Ni4 94.0(3) . .
La4 La3 O25 Ni4 56.0(3) 15 .
La4 La3 O25 Ni4 118.4(3) . .
O26 La3 O25 La4 -118.1(2) 15 .
O23 La3 O25 La4 119.75(18) . .
O33 La3 O25 La4 -23.01(14) . .
O30 La3 O25 La4 46.62(19) . .
O11 La3 O25 La4 -111.56(18) . .
O32 La3 O25 La4 -27.0(2) . .
O31 La3 O25 La4 82.6(3) 15 .
O7 La3 O25 La4 -178.43(16) . .
N6 La3 O25 La4 -24.42(17) . .
La4 La3 O25 La4 -62.3(2) 15 .
O32 La4 O25 Ni4 -156.03(15) 14_455 .
O26 La4 O25 Ni4 -66.7(2) . .
O33 La4 O25 Ni4 -114.14(19) . .
O27 La4 O25 Ni4 104.46(19) . .
O19 La4 O25 Ni4 62.98(17) . .
O16 La4 O25 Ni4 -9.83(15) . .
O9 La4 O25 Ni4 12.3(3) 14_455 .
O29 La4 O25 Ni4 151.7(2) . .
Ni10 La4 O25 Ni4 75.14(15) . .
Ni3 La4 O25 Ni4 -30.53(19) 14_455 .
O32 La4 O25 La3 -18.4(3) 14_455 .
O26 La4 O25 La3 70.9(2) . .
O33 La4 O25 La3 23.46(15) . .
O27 La4 O25 La3 -117.94(18) . .
O19 La4 O25 La3 -159.42(19) . .
O16 La4 O25 La3 127.77(19) . .
O9 La4 O25 La3 149.87(15) 14_455 .
O29 La4 O25 La3 -70.72(18) . .
Ni4 La4 O25 La3 137.6(2) . .
Ni10 La4 O25 La3 -147.27(11) . .
Ni3 La4 O25 La3 107.06(13) 14_455 .
O32 La4 O26 Ni3 -115.0(2) 14_455 14_455
O33 La4 O26 Ni3 161.7(2) . 14_455
O27 La4 O26 Ni3 -57.9(2) . 14_455
O19 La4 O26 Ni3 22.9(3) . 14_455
O16 La4 O26 Ni3 59.22(19) . 14_455
O25 La4 O26 Ni3 114.20(18) . 14_455
O9 La4 O26 Ni3 -13.09(17) 14_455 14_455
O29 La4 O26 Ni3 -145.9(2) . 14_455
Ni4 La4 O26 Ni3 81.95(17) . 14_455
Ni10 La4 O26 Ni3 -20.0(2) . 14_455
O32 La4 O26 La3 1.83(15) 14_455 14_455
O33 La4 O26 La3 -81.49(19) . 14_455
O27 La4 O26 La3 58.9(2) . 14_455
O19 La4 O26 La3 139.73(18) . 14_455
O16 La4 O26 La3 176.0(2) . 14_455
O25 La4 O26 La3 -128.97(16) . 14_455
O9 La4 O26 La3 103.7(2) 14_455 14_455
O29 La4 O26 La3 -29.1(3) . 14_455
Ni4 La4 O26 La3 -161.22(13) . 14_455
Ni10 La4 O26 La3 96.84(16) . 14_455
Ni3 La4 O26 La3 116.8(3) 14_455 14_455
O6 Ni10 O27 La2 75.3(2) 3_565 3_565
O17 Ni10 O27 La2 -14.37(19) . 3_565
O10 Ni10 O27 La2 161.27(19) 14_455 3_565
O19 Ni10 O27 La2 -104.8(2) . 3_565
N5 Ni10 O27 La2 -60.8(7) . 3_565
La4 Ni10 O27 La2 -121.3(3) . 3_565
O6 Ni10 O27 La4 -163.47(19) 3_565 .
O17 Ni10 O27 La4 106.9(2) . .
O10 Ni10 O27 La4 -77.5(2) 14_455 .
O19 Ni10 O27 La4 16.5(2) . .
N5 Ni10 O27 La4 60.5(7) . .
La2 Ni10 O27 La4 121.3(3) 3_565 .
O32 La4 O27 Ni10 170.0(2) 14_455 .
O26 La4 O27 Ni10 112.0(2) . .
O33 La4 O27 Ni10 -161.06(18) . .
O19 La4 O27 Ni10 -14.56(18) . .
O16 La4 O27 Ni10 27.3(3) . .
O25 La4 O27 Ni10 -58.9(3) . .
O9 La4 O27 Ni10 67.92(19) 14_455 .
O29 La4 O27 Ni10 -109.2(2) . .
Ni4 La4 O27 Ni10 -14.2(3) . .
Ni3 La4 O27 Ni10 84.73(17) 14_455 .
O32 La4 O27 La2 -75.28(18) 14_455 3_565
O26 La4 O27 La2 -133.21(18) . 3_565
O33 La4 O27 La2 -46.3(3) . 3_565
O19 La4 O27 La2 100.2(2) . 3_565
O16 La4 O27 La2 142.02(16) . 3_565
O25 La4 O27 La2 55.8(2) . 3_565
O9 La4 O27 La2 -177.3(2) 14_455 3_565
O29 La4 O27 La2 5.52(17) . 3_565
Ni4 La4 O27 La2 100.61(16) . 3_565
Ni10 La4 O27 La2 114.8(3) . 3_565
Ni3 La4 O27 La2 -160.50(14) 14_455 3_565
O32 La4 O29 C22 -66.2(10) 14_455 .
O26 La4 O29 C22 -35.7(10) . .
O33 La4 O29 C22 11.0(10) . .
O27 La4 O29 C22 -141.5(10) . .
O19 La4 O29 C22 152.6(10) . .
O16 La4 O29 C22 105.0(10) . .
O25 La4 O29 C22 77.5(10) . .
O9 La4 O29 C22 -145.2(9) 14_455 .
Ni4 La4 O29 C22 94.1(10) . .
Ni10 La4 O29 C22 -173.1(10) . .
Ni3 La4 O29 C22 -97.2(10) 14_455 .
O32 La4 O29 La2 70.23(19) 14_455 3_565
O26 La4 O29 La2 100.7(3) . 3_565
O33 La4 O29 La2 147.5(2) . 3_565
O27 La4 O29 La2 -5.06(16) . 3_565
O19 La4 O29 La2 -70.9(2) . 3_565
O16 La4 O29 La2 -118.5(2) . 3_565
O25 La4 O29 La2 -146.1(2) . 3_565
O9 La4 O29 La2 -8.8(3) 14_455 3_565
Ni4 La4 O29 La2 -129.48(15) . 3_565
Ni10 La4 O29 La2 -36.62(16) . 3_565
Ni3 La4 O29 La2 39.3(5) 14_455 3_565
O26 La3 O30 C22 -176.4(10) 15 .
O23 La3 O30 C22 -62.0(11) . .
O25 La3 O30 C22 16.6(11) . .
O33 La3 O30 C22 83.9(11) . .
O11 La3 O30 C22 66.5(12) . .
O32 La3 O30 C22 135.1(11) . .
O31 La3 O30 C22 -142.0(11) 15 .
O7 La3 O30 C22 -72.4(11) . .
N6 La3 O30 C22 110.3(11) . .
La4 La3 O30 C22 156.7(10) 15 .
La4 La3 O30 C22 46.4(10) . .
O26 La3 O32 N6 144.4(4) 15 .
O23 La3 O32 N6 -100.9(4) . .
O25 La3 O32 N6 6.1(4) . .
O33 La3 O32 N6 1.3(3) . .
O30 La3 O32 N6 -71.0(4) . .
O11 La3 O32 N6 82.8(4) . .
O31 La3 O32 N6 -140.4(4) 15 .
O7 La3 O32 N6 139.0(3) . .
La4 La3 O32 N6 146.2(4) 15 .
La4 La3 O32 N6 -9.7(3) . .
O26 La3 O32 La4 -1.72(14) 15 15
O23 La3 O32 La4 112.9(2) . 15
O25 La3 O32 La4 -140.01(15) . 15
O33 La3 O32 La4 -144.8(2) . 15
O30 La3 O32 La4 142.83(19) . 15
O11 La3 O32 La4 -63.40(17) . 15
O31 La3 O32 La4 73.40(16) 15 15
O7 La3 O32 La4 -7.1(3) . 15
N6 La3 O32 La4 -146.2(4) . 15
La4 La3 O32 La4 -155.82(14) . 15
O32 La4 O33 N6 -16.9(7) 14_455 .
O26 La4 O33 N6 59.4(7) . .
O27 La4 O33 N6 -44.9(8) . .
O19 La4 O33 N6 -171.7(6) . .
O16 La4 O33 N6 128.0(7) . .
O25 La4 O33 N6 -167.2(7) . .
O9 La4 O33 N6 65.8(7) 14_455 .
O29 La4 O33 N6 -91.6(7) . .
Ni4 La4 O33 N6 160.9(7) . .
Ni10 La4 O33 N6 -113.3(7) . .
Ni3 La4 O33 N6 69.2(7) 14_455 .
O32 La4 O33 La3 126.69(19) 14_455 .
O26 La4 O33 La3 -157.0(2) . .
O27 La4 O33 La3 98.7(3) . .
O19 La4 O33 La3 -28.1(3) . .
O16 La4 O33 La3 -88.40(18) . .
O25 La4 O33 La3 -23.68(15) . .
O9 La4 O33 La3 -150.64(16) 14_455 .
O29 La4 O33 La3 51.94(19) . .
Ni4 La4 O33 La3 -55.56(14) . .
Ni10 La4 O33 La3 30.2(6) . .
Ni3 La4 O33 La3 -147.24(13) 14_455 .
O26 La3 O33 N6 -38.7(4) 15 .
O23 La3 O33 N6 134.1(3) . .
O25 La3 O33 N6 -176.7(4) . .
O30 La3 O33 N6 90.8(4) . .
O11 La3 O33 N6 -97.4(4) . .
O32 La3 O33 N6 -1.3(3) . .
O31 La3 O33 N6 42.0(4) 15 .
O7 La3 O33 N6 -122.7(4) . .
La4 La3 O33 N6 -21.3(3) 15 .
La4 La3 O33 N6 159.2(4) . .
O26 La3 O33 La4 162.06(16) 15 .
O23 La3 O33 La4 -25.2(3) . .
O25 La3 O33 La4 24.12(15) . .
O30 La3 O33 La4 -68.42(19) . .
O11 La3 O33 La4 103.36(18) . .
O32 La3 O33 La4 -160.6(3) . .
O31 La3 O33 La4 -117.22(16) 15 .
O7 La3 O33 La4 78.0(3) . .
N6 La3 O33 La4 -159.2(4) . .
La4 La3 O33 La4 179.48(16) 15 .
O21 Ni1 N1 C2 -64.4(10) . .
O1 Ni1 N1 C2 -18.4(5) . .
O18 Ni1 N1 C2 159.0(6) 2_665 .
O2 Ni1 N1 C2 71.1(6) 2_665 .
O3 Ni1 N1 C2 -110.2(6) . .
O21 Ni1 N1 C3 58.5(10) . .
O1 Ni1 N1 C3 104.5(5) . .
O18 Ni1 N1 C3 -78.1(5) 2_665 .
O2 Ni1 N1 C3 -166.0(5) 2_665 .
O3 Ni1 N1 C3 12.7(5) . .
O4 Ni2 N2 C7 165.4(6) . .
O7 Ni2 N2 C7 -7.1(6) . .
O5 Ni2 N2 C7 -101.7(6) . .
O23 Ni2 N2 C7 -58.0(9) . .
O24 Ni2 N2 C7 81.6(6) . .
O4 Ni2 N2 C6 -70.9(5) . .
O7 Ni2 N2 C6 116.6(5) . .
O5 Ni2 N2 C6 22.0(5) . .
O23 Ni2 N2 C6 65.7(8) . .
O24 Ni2 N2 C6 -154.7(5) . .
O26 Ni3 N3 C11 -51.5(9) 15 .
O8 Ni3 N3 C11 84.1(5) . .
O9 Ni3 N3 C11 -99.4(5) . .
O11 Ni3 N3 C11 -10.0(5) . .
O15 Ni3 N3 C11 168.9(5) 15 .
La4 Ni3 N3 C11 -99.2(5) 15 .
O26 Ni3 N3 C10 72.5(8) 15 .
O8 Ni3 N3 C10 -152.0(5) . .
O9 Ni3 N3 C10 24.6(5) . .
O11 Ni3 N3 C10 114.0(5) . .
O15 Ni3 N3 C10 -67.1(5) 15 .
La4 Ni3 N3 C10 24.7(6) 15 .
O16 Ni4 N4 C14 151.7(5) . .
O13 Ni4 N4 C14 -21.0(5) . .
O25 Ni4 N4 C14 157.4(15) . .
O20 Ni4 N4 C14 -113.2(5) . .
O12 Ni4 N4 C14 66.9(5) . .
La4 Ni4 N4 C14 162.9(4) . .
O16 Ni4 N4 C15 24.6(4) . .
O13 Ni4 N4 C15 -148.1(5) . .
O25 Ni4 N4 C15 30.3(19) . .
O20 Ni4 N4 C15 119.6(5) . .
O12 Ni4 N4 C15 -60.2(5) . .
La4 Ni4 N4 C15 35.7(5) . .
O27 Ni10 N5 C18 69.7(9) . .
O6 Ni10 N5 C18 -66.8(5) 3_565 .
O17 Ni10 N5 C18 23.0(5) . .
O10 Ni10 N5 C18 -152.0(5) 14_455 .
O19 Ni10 N5 C18 113.9(5) . .
La4 Ni10 N5 C18 116.7(5) . .
La2 Ni10 N5 C18 22.9(6) 3_565 .
O27 Ni10 N5 C19 -52.2(10) . .
O6 Ni10 N5 C19 171.4(6) 3_565 .
O17 Ni10 N5 C19 -98.9(6) . .
O10 Ni10 N5 C19 86.1(6) 14_455 .
O19 Ni10 N5 C19 -8.0(6) . .
La4 Ni10 N5 C19 -5.2(7) . .
La2 Ni10 N5 C19 -99.0(6) 3_565 .
La3 O31 N6 O32 -160.3(4) 14_455 .
La2 O31 N6 O32 19.6(8) 14_455 .
La3 O31 N6 O33 22.2(8) 14_455 .
La2 O31 N6 O33 -157.8(4) 14_455 .
La3 O31 N6 La3 23(13) 14_455 .
La2 O31 N6 La3 -157(13) 14_455 .
La4 O32 N6 O31 -54.4(9) 15 .
La3 O32 N6 O31 -179.9(5) . .
La4 O32 N6 O33 123.3(5) 15 .
La3 O32 N6 O33 -2.2(5) . .
La4 O32 N6 La3 125.5(6) 15 .
La4 O33 N6 O31 -34.6(10) . .
La3 O33 N6 O31 180.0(5) . .
La4 O33 N6 O32 147.7(5) . .
La3 O33 N6 O32 2.2(5) . .
La4 O33 N6 La3 145.4(7) . .
O26 La3 N6 O31 143(13) 15 .
O23 La3 N6 O31 -69(13) . .
O25 La3 N6 O31 2(13) . .
O33 La3 N6 O31 -1(13) . .
O30 La3 N6 O31 -81(13) . .
O11 La3 N6 O31 80(13) . .
O32 La3 N6 O31 177(100) . .
O31 La3 N6 O31 -144(13) 15 .
O7 La3 N6 O31 103(13) . .
La4 La3 N6 O31 154(13) 15 .
La4 La3 N6 O31 -15(13) . .
O26 La3 N6 O32 -33.3(4) 15 .
O23 La3 N6 O32 114.6(4) . .
O25 La3 N6 O32 -174.5(3) . .
O33 La3 N6 O32 -177.6(6) . .
O30 La3 N6 O32 102.3(4) . .
O11 La3 N6 O32 -96.9(3) . .
O31 La3 N6 O32 39.2(4) 15 .
O7 La3 N6 O32 -73.4(5) . .
La4 La3 N6 O32 -22.6(3) 15 .
La4 La3 N6 O32 168.7(4) . .
O26 La3 N6 O33 144.3(4) 15 .
O23 La3 N6 O33 -67.9(4) . .
O25 La3 N6 O33 3.1(4) . .
O30 La3 N6 O33 -80.1(4) . .
O11 La3 N6 O33 80.7(4) . .
O32 La3 N6 O33 177.6(6) . .
O31 La3 N6 O33 -143.2(3) 15 .
O7 La3 N6 O33 104.2(4) . .
La4 La3 N6 O33 154.9(4) 15 .
La4 La3 N6 O33 -13.7(3) . .
Ni1 O1 C1 O2 177.7(6) . .
La1 O1 C1 O2 15.4(12) . .
Ni1 O1 C1 C2 -1.6(8) . .
La1 O1 C1 C2 -163.9(6) . .
Ni1 O2 C1 O1 -2.5(11) 3_565 .
Ni1 O2 C1 C2 176.8(6) 3_565 .
C3 N1 C2 C1 -95.7(9) . .
Ni1 N1 C2 C1 22.6(9) . .
O1 C1 C2 N1 -15.2(11) . .
O2 C1 C2 N1 165.5(7) . .
C2 N1 C3 C4 103.1(8) . .
Ni1 N1 C3 C4 -15.4(8) . .
Ni2 O4 C4 O3 -1.6(10) . .
Ni2 O4 C4 C3 -178.5(5) . .
Ni1 O3 C4 O4 -175.2(5) . .
La2 O3 C4 O4 -12.4(12) . .
Ni1 O3 C4 C3 1.7(8) . .
La2 O3 C4 C3 164.5(6) . .
N1 C3 C4 O4 -172.8(7) . .
N1 C3 C4 O3 10.0(10) . .
Ni10 O6 C5 O5 6.1(10) 2_665 .
Ni10 O6 C5 C6 -172.0(5) 2_665 .
Ni2 O5 C5 O6 -174.2(6) . .
La2 O5 C5 O6 -21.8(11) . .
Ni2 O5 C5 C6 3.9(8) . .
La2 O5 C5 C6 156.2(5) . .
C7 N2 C6 C5 93.1(8) . .
Ni2 N2 C6 C5 -26.4(8) . .
O6 C5 C6 N2 -165.7(6) . .
O5 C5 C6 N2 16.1(10) . .
C6 N2 C7 C8 -113.4(9) . .
Ni2 N2 C7 C8 5.6(10) . .
Ni3 O8 C8 O7 6.8(10) . .
Ni3 O8 C8 C7 -171.5(6) . .
Ni2 O7 C8 O8 174.6(6) . .
La3 O7 C8 O8 -6.2(12) . .
Ni2 O7 C8 C7 -7.1(9) . .
La3 O7 C8 C7 172.1(6) . .
N2 C7 C8 O8 179.2(7) . .
N2 C7 C8 O7 0.8(13) . .
Ni10 O10 C9 O9 1.2(10) 15 .
Ni10 O10 C9 C10 179.8(5) 15 .
Ni3 O9 C9 O10 -173.4(5) . .
La4 O9 C9 O10 -23.7(11) 15 .
Ni3 O9 C9 C10 8.0(8) . .
La4 O9 C9 C10 157.8(5) 15 .
C11 N3 C10 C9 90.4(8) . .
Ni3 N3 C10 C9 -27.7(8) . .
O10 C9 C10 N3 -164.2(6) . .
O9 C9 C10 N3 14.5(10) . .
C10 N3 C11 C12 -101.9(8) . .
Ni3 N3 C11 C12 15.8(9) . .
Ni4 O12 C12 O11 -53.6(9) . .
Ni4 O12 C12 C11 125.9(6) . .
Ni3 O11 C12 O12 -175.1(5) . .
La3 O11 C12 O12 10.4(12) . .
Ni3 O11 C12 C11 5.4(8) . .
La3 O11 C12 C11 -169.2(6) . .
N3 C11 C12 O12 165.2(7) . .
N3 C11 C12 O11 -15.2(11) . .
Ni4 O13 C13 O14 169.0(7) . .
Ni4 O13 C13 C14 -10.0(8) . .
C15 N4 C14 C13 142.8(6) . .
Ni4 N4 C14 C13 21.5(7) . .
O14 C13 C14 N4 172.3(7) . .
O13 C13 C14 N4 -8.5(10) . .
C14 N4 C15 C16 -148.6(6) . .
Ni4 N4 C15 C16 -26.9(7) . .
Ni3 O15 C16 O16 2.4(10) 14_455 .
Ni3 O15 C16 C15 -176.1(5) 14_455 .
Ni4 O16 C16 O15 -170.5(6) . .
La4 O16 C16 O15 -1.4(13) . .
Ni4 O16 C16 C15 8.0(8) . .
La4 O16 C16 C15 177.1(5) . .
N4 C15 C16 O15 -167.6(6) . .
N4 C15 C16 O16 13.7(9) . .
Ni1 O18 C17 O17 4.0(12) 3_565 .
Ni1 O18 C17 C18 -174.3(5) 3_565 .
Ni10 O17 C17 O18 -175.6(7) . .
La2 O17 C17 O18 -20.0(12) 3_565 .
Ni10 O17 C17 C18 2.7(8) . .
La2 O17 C17 C18 158.3(5) 3_565 .
C19 N5 C18 C17 91.1(8) . .
Ni10 N5 C18 C17 -27.9(8) . .
O18 C17 C18 N5 -163.5(7) . .
O17 C17 C18 N5 18.1(10) . .
C18 N5 C19 C20 -107.7(8) . .
Ni10 N5 C19 C20 10.0(10) . .
Ni10 O19 C20 O20 176.7(6) . .
La4 O19 C20 O20 9.8(13) . .
Ni10 O19 C20 C19 -0.3(10) . .
La4 O19 C20 C19 -167.2(6) . .
Ni4 O20 C20 O19 -21.1(10) . .
Ni4 O20 C20 C19 155.9(6) . .
N5 C19 C20 O19 -6.9(12) . .
N5 C19 C20 O20 175.9(7) . .
La2 O29 C22 O30 -162.2(13) 3_565 .
La4 O29 C22 O30 -30(2) . .
La2 O29 C22 O28 -1.9(12) 3_565 .
La4 O29 C22 O28 130.6(6) . .
La3 O30 C22 O29 -31(2) . .
La3 O30 C22 O28 173.7(9) . .
La2 O28 C22 O29 1.7(11) 3_565 .
La2 O28 C22 O30 163.2(13) 3_565 .

loop_
_platon_squeeze_void_nr
_platon_squeeze_void_average_x
_platon_squeeze_void_average_y
_platon_squeeze_void_average_z
_platon_squeeze_void_volume
_platon_squeeze_void_count_electrons
1 -0.008 -0.013 -0.002 13677.7 11922.6
2 0.000 0.000 0.500 60.8 75.1
3 0.667 0.333 0.833 61.6 75.8
4 0.333 0.667 0.167 61.6 75.7
